data_1542296
loop_
_publ_author_name
'Shi, Xueliang'
'Quintero, Estefan\'ia'
'Lee, Sangsu'
'Jing, Linzhi'
'Herng, Tun Seng'
'Zheng, Bin'
'Huang, Kuo-Wei'
'L\'opez Navarrete, Juan T.'
'Ding, Jun'
'Kim, Dongho'
'Casado, Juan'
'Chi, Chunyan'

_publ_section_title
;
 Benzo-thia-fused [n]thienoacenequinodimethanes with small to moderate
 diradical characters: the role of pro-aromaticity versus anti-aromaticity
;
_journal_issue 5
_journal_name_full 'Chem. Sci.'
_journal_page_first 3036
_journal_paper_doi 10.1039/C5SC04706D
_journal_volume 7
_journal_year 2016
_chemical_formula_moiety 'C52 H66 S5 Si2'
_chemical_formula_sum 'C52 H66 S5 Si2'
_chemical_formula_weight 907.52
_chemical_name_systematic Th3-TIPS
_chemical_properties_physical 'Air-sensitive, Oxygen-sensitive, Light-sensitive, Photo-sensitive'
_space_group_crystal_system triclinic
_space_group_IT_number 2
_space_group_name_Hall '-P 1'
_space_group_name_H-M_alt 'P -1'
_symmetry_space_group_name_Hall '-P 1'
_symmetry_space_group_name_H-M 'P -1'
_atom_sites_solution_hydrogens geom
_audit_block_doi 10.5517/cc1jn1lt
_audit_creation_method SHELXL-2014/6
_audit_update_record
;
2015-08-18 deposited with the CCDC.
2016-01-19 downloaded from the CCDC.
;
_cell_angle_alpha 96.6629(12)
_cell_angle_beta 99.0302(12)
_cell_angle_gamma 98.7364(11)
_cell_formula_units_Z 4
_cell_length_a 14.9964(4)
_cell_length_b 18.3543(5)
_cell_length_c 19.3746(5)
_cell_measurement_reflns_used 8199
_cell_measurement_temperature 173(2)
_cell_measurement_theta_max 79.528
_cell_measurement_theta_min 2.461
_cell_volume 5151.9(2)
_computing_cell_refinement 'SHELXTL, Acta Cryst., Sect. A 2008, 64, 112-122.'
_computing_data_collection 'APEX3 v2015.5.2'
_computing_data_reduction 'Saint, APEX v2014.11.0.'
_computing_molecular_graphics Ortep3
_computing_publication_material 'APEX3 v2015.5.2'
_computing_structure_refinement 'SHELXL-2014/6 (Sheldrick, 2014)'
_computing_structure_solution 'SHELXT, Acta Cryst., Sect. A 2015, A71, 3-8.'
_diffrn_ambient_temperature 173(2)
_diffrn_measured_fraction_theta_full 0.997
_diffrn_measured_fraction_theta_max 0.984
_diffrn_measurement_device_type 'Bruker AXS D8 Venture '
_diffrn_measurement_method 'profile data from \q/2\q scans'
_diffrn_radiation_type CuK\a
_diffrn_radiation_wavelength 1.54178
_diffrn_reflns_av_R_equivalents 0.0655
_diffrn_reflns_av_unetI/netI 0.0409
_diffrn_reflns_Laue_measured_fraction_full 0.997
_diffrn_reflns_Laue_measured_fraction_max 0.984
_diffrn_reflns_limit_h_max 17
_diffrn_reflns_limit_h_min -18
_diffrn_reflns_limit_k_max 23
_diffrn_reflns_limit_k_min -23
_diffrn_reflns_limit_l_max 24
_diffrn_reflns_limit_l_min -24
_diffrn_reflns_number 125655
_diffrn_reflns_point_group_measured_fraction_full 0.997
_diffrn_reflns_point_group_measured_fraction_max 0.984
_diffrn_reflns_theta_full 67.679
_diffrn_reflns_theta_max 79.528
_diffrn_reflns_theta_min 2.461
_exptl_absorpt_coefficient_mu 2.757
_exptl_absorpt_correction_T_max 0.861
_exptl_absorpt_correction_T_min 0.478
_exptl_absorpt_correction_type multi-scan
_exptl_absorpt_process_details Sadabs
_exptl_crystal_colour 'dark yellow'
_exptl_crystal_density_diffrn 1.170
_exptl_crystal_description 'prism frag'
_exptl_crystal_F_000 1944
_exptl_crystal_preparation 'Magnetic properties'
_exptl_crystal_size_max 0.314
_exptl_crystal_size_mid 0.070
_exptl_crystal_size_min 0.056
_refine_diff_density_max 0.562
_refine_diff_density_min -0.590
_refine_diff_density_rms 0.068
_refine_ls_extinction_method none
_refine_ls_goodness_of_fit_ref 1.027
_refine_ls_hydrogen_treatment constr
_refine_ls_matrix_type full
_refine_ls_number_parameters 1227
_refine_ls_number_reflns 22034
_refine_ls_number_restraints 46
_refine_ls_restrained_S_all 1.031
_refine_ls_R_factor_all 0.0642
_refine_ls_R_factor_gt 0.0442
_refine_ls_shift/su_max 0.002
_refine_ls_shift/su_mean 0.000
_refine_ls_structure_factor_coef Fsqd
_refine_ls_weighting_details 'w=1/[\s^2^(Fo^2^)+(0.0583P)^2^+2.2874P] where P=(Fo^2^+2Fc^2^)/3'
_refine_ls_weighting_scheme calc
_refine_ls_wR_factor_gt 0.1035
_refine_ls_wR_factor_ref 0.1145
_reflns_Friedel_coverage 0.000
_reflns_number_gt 17074
_reflns_number_total 22034
_reflns_threshold_expression 'I > 2\s(I)'
_cod_data_source_file c5sc04706d2.cif
_cod_data_source_block shelx
_cod_depositor_comments
;
Adding full bibliography for 1542294--1542297.cif.

2019-08-03
Z value and formula fixed to values more according to usual
chemical conventions.                 miguel
;
_cod_original_formula_sum 'C104 H132 S10 Si4'
_cod_original_formula_weight 1815.05
_cod_original_formula_moiety 'C104 H132 S10 Si4'
_cod_original_formula_units_Z 2
_cod_database_code 1542296
_shelx_space_group_comment
;
The symmetry employed for this shelxl refinement is uniquely defined
by the following loop, which should always be used as a source of
symmetry information in preference to the above space-group names.
They are only intended as comments.
;
_shelx_estimated_absorpt_t_min 0.478
_shelx_estimated_absorpt_t_max 0.861
_shelxl_version_number 2014/6

loop_
_space_group_symop_operation_xyz
'x, y, z'
'-x, -y, -z'

loop_
_atom_site_label
_atom_site_type_symbol
_atom_site_fract_x
_atom_site_fract_y
_atom_site_fract_z
_atom_site_U_iso_or_equiv
_atom_site_adp_type
_atom_site_occupancy
_atom_site_site_symmetry_order
_atom_site_calc_flag
_atom_site_refinement_flags_posn
_atom_site_refinement_flags_adp
_atom_site_refinement_flags_occupancy
_atom_site_disorder_assembly
_atom_site_disorder_group
Si1A Si 0.33622(4) 0.36251(3) 0.86418(3) 0.02506(13) Uani 1 1 d . . . . .
Si2A Si -0.02306(4) 0.28908(3) 0.34440(3) 0.02929(14) Uani 1 1 d . . . . .
S1A S 0.10159(3) 0.16613(3) 0.71361(3) 0.02094(10) Uani 1 1 d . . . . .
S2A S -0.02861(3) 0.13667(3) 0.52272(3) 0.02077(10) Uani 1 1 d . . . . .
S3A S 0.02626(4) -0.01832(3) 0.82426(3) 0.03278(13) Uani 1 1 d . . . . .
S4A S -0.07432(3) -0.04054(3) 0.64079(3) 0.02106(10) Uani 1 1 d . . . . .
S5A S -0.19595(3) -0.08103(3) 0.46006(3) 0.02029(10) Uani 1 1 d . . . . .
C1A C 0.10388(13) 0.11429(11) 0.78465(11) 0.0215(4) Uani 1 1 d . . . . .
C2A C 0.15713(14) 0.14106(12) 0.84972(11) 0.0225(4) Uani 1 1 d . . . . .
C3A C 0.15392(14) 0.09819(12) 0.90909(11) 0.0231(4) Uani 1 1 d . . . . .
C4A C 0.20985(14) 0.12574(12) 0.97481(11) 0.0257(4) Uani 1 1 d . . . . .
H4A H 0.2499 0.1721 0.9796 0.031 Uiso 1 1 calc R U . . .
C5A C 0.20947(17) 0.08838(13) 1.03334(12) 0.0308(5) Uani 1 1 d . . . . .
C6A C 0.14830(18) 0.02164(14) 1.02551(13) 0.0363(6) Uani 1 1 d . . . . .
H6A H 0.1446 -0.0043 1.0649 0.044 Uiso 1 1 calc R U . . .
C7A C 0.09281(17) -0.00743(13) 0.96135(13) 0.0337(5) Uani 1 1 d . . . . .
H7A H 0.0518 -0.0532 0.9572 0.040 Uiso 1 1 calc R U . . .
C8A C 0.09616(15) 0.02929(12) 0.90320(11) 0.0259(4) Uani 1 1 d . . . . .
C9A C 0.04446(13) 0.04371(11) 0.76486(11) 0.0217(4) Uani 1 1 d . . . . .
C10A C 0.00352(13) 0.03281(11) 0.69491(11) 0.0206(4) Uani 1 1 d . . . . .
C11A C -0.07694(13) 0.01194(11) 0.57080(11) 0.0198(4) Uani 1 1 d . . . . .
C12A C -0.12426(13) 0.00042(11) 0.50244(10) 0.0192(4) Uani 1 1 d . . . . .
C13A C -0.23999(13) -0.05567(12) 0.37811(11) 0.0209(4) Uani 1 1 d . . . . .
C14A C -0.30321(14) -0.11111(12) 0.33301(11) 0.0239(4) Uani 1 1 d . . . . .
H14A H -0.3195 -0.1582 0.3477 0.029 Uiso 1 1 calc R U . . .
C15A C -0.34249(14) -0.09836(13) 0.26704(11) 0.0266(5) Uani 1 1 d . . . . .
H15A H -0.3853 -0.1370 0.2370 0.032 Uiso 1 1 calc R U . . .
C16A C -0.32060(14) -0.02983(13) 0.24364(11) 0.0258(5) Uani 1 1 d . . . . .
C17A C -0.25635(14) 0.02477(13) 0.28905(11) 0.0250(4) Uani 1 1 d . . . . .
H17A H -0.2401 0.0716 0.2738 0.030 Uiso 1 1 calc R U . . .
C18A C -0.21454(13) 0.01384(12) 0.35615(11) 0.0212(4) Uani 1 1 d . . . . .
C19A C -0.14741(13) 0.07304(12) 0.40117(11) 0.0212(4) Uani 1 1 d . . . . .
C20A C -0.10780(13) 0.06443(11) 0.46808(11) 0.0200(4) Uani 1 1 d . . . . .
C21A C -0.01998(13) 0.08307(11) 0.59047(11) 0.0200(4) Uani 1 1 d . . . . .
C22A C 0.02586(13) 0.09391(11) 0.65883(11) 0.0206(4) Uani 1 1 d . . . . .
C23A C 0.2760(2) 0.12023(14) 1.10223(13) 0.0405(6) Uani 1 1 d . . . . .
C24A C 0.2612(2) 0.19887(16) 1.12672(15) 0.0483(7) Uani 1 1 d . . . . .
H24A H 0.2693 0.2298 1.0895 0.072 Uiso 1 1 calc R U . . .
H24B H 0.3058 0.2203 1.1695 0.072 Uiso 1 1 calc R U . . .
H24C H 0.1990 0.1970 1.1369 0.072 Uiso 1 1 calc R U . . .
C25A C 0.3742(2) 0.12391(19) 1.08745(17) 0.0608(9) Uani 1 1 d . . . . .
H25A H 0.3841 0.1577 1.0527 0.091 Uiso 1 1 calc R U . . .
H25B H 0.3830 0.0740 1.0689 0.091 Uiso 1 1 calc R U . . .
H25C H 0.4180 0.1424 1.1314 0.091 Uiso 1 1 calc R U . . .
C26A C 0.2650(3) 0.07171(18) 1.16018(16) 0.0801(14) Uani 1 1 d . . . . .
H26A H 0.3095 0.0936 1.2029 0.120 Uiso 1 1 calc R U . . .
H26B H 0.2756 0.0216 1.1443 0.120 Uiso 1 1 calc R U . . .
H26C H 0.2027 0.0688 1.1706 0.120 Uiso 1 1 calc R U . . .
C27A C -0.37004(15) -0.01315(15) 0.17318(12) 0.0316(5) Uani 1 1 d . . . . .
C28A C -0.40697(18) -0.08496(16) 0.12071(13) 0.0421(6) Uani 1 1 d . . . . .
H28A H -0.3572 -0.1131 0.1160 0.063 Uiso 1 1 calc R U . . .
H28B H -0.4314 -0.0721 0.0746 0.063 Uiso 1 1 calc R U . . .
H28C H -0.4559 -0.1154 0.1381 0.063 Uiso 1 1 calc R U . . .
C29A C -0.45119(18) 0.02420(18) 0.18780(14) 0.0471(7) Uani 1 1 d . . . . .
H29A H -0.4941 -0.0101 0.2073 0.071 Uiso 1 1 calc R U . . .
H29B H -0.4826 0.0369 0.1437 0.071 Uiso 1 1 calc R U . . .
H29C H -0.4288 0.0696 0.2218 0.071 Uiso 1 1 calc R U . . .
C30A C -0.30598(18) 0.03851(16) 0.13855(13) 0.0412(6) Uani 1 1 d . . . . .
H30A H -0.2875 0.0870 0.1684 0.062 Uiso 1 1 calc R U . . .
H30B H -0.3380 0.0450 0.0921 0.062 Uiso 1 1 calc R U . . .
H30C H -0.2515 0.0166 0.1329 0.062 Uiso 1 1 calc R U . . .
C31A C 0.21367(14) 0.21240(12) 0.85847(11) 0.0242(4) Uani 1 1 d . . . . .
C32A C 0.26107(15) 0.27285(12) 0.86206(11) 0.0267(5) Uani 1 1 d . . . . .
C33A C 0.45103(15) 0.35289(13) 0.91547(13) 0.0315(5) Uani 1 1 d . . . . .
H33A H 0.4684 0.3069 0.8921 0.038 Uiso 1 1 calc R U . . .
C34A C 0.52824(17) 0.41750(16) 0.91408(16) 0.0454(7) Uani 1 1 d . . . . .
H34A H 0.5155 0.4634 0.9389 0.068 Uiso 1 1 calc R U . . .
H34B H 0.5320 0.4238 0.8650 0.068 Uiso 1 1 calc R U . . .
H34C H 0.5866 0.4067 0.9375 0.068 Uiso 1 1 calc R U . . .
C35A C 0.44453(17) 0.34061(16) 0.99153(14) 0.0414(6) Uani 1 1 d . . . . .
H35A H 0.5036 0.3313 1.0152 0.062 Uiso 1 1 calc R U . . .
H35B H 0.3968 0.2976 0.9911 0.062 Uiso 1 1 calc R U . . .
H35C H 0.4291 0.3851 1.0168 0.062 Uiso 1 1 calc R U . . .
C36A C 0.28559(17) 0.43933(14) 0.90910(14) 0.0356(5) Uani 1 1 d . . . . .
H36A H 0.3074 0.4422 0.9610 0.043 Uiso 1 1 calc R U . . .
C37A C 0.18013(19) 0.42482(17) 0.89730(17) 0.0496(7) Uani 1 1 d . . . . .
H37A H 0.1591 0.4644 0.9256 0.074 Uiso 1 1 calc R U . . .
H37B H 0.1585 0.3767 0.9115 0.074 Uiso 1 1 calc R U . . .
H37C H 0.1557 0.4242 0.8472 0.074 Uiso 1 1 calc R U . . .
C38A C 0.3208(2) 0.51609(15) 0.88918(17) 0.0497(7) Uani 1 1 d . . . . .
H38A H 0.2986 0.5166 0.8389 0.075 Uiso 1 1 calc R U . . .
H38B H 0.3879 0.5257 0.8986 0.075 Uiso 1 1 calc R U . . .
H38C H 0.2980 0.5548 0.9173 0.075 Uiso 1 1 calc R U . . .
C39A C 0.34521(17) 0.37446(14) 0.77001(13) 0.0353(5) Uani 1 1 d . . . . .
H39A H 0.3829 0.4245 0.7706 0.042 Uiso 1 1 calc R U . . .
C40A C 0.3943(2) 0.31577(17) 0.73685(15) 0.0504(7) Uani 1 1 d . . . . .
H40A H 0.3602 0.2659 0.7375 0.076 Uiso 1 1 calc R U . . .
H40B H 0.4564 0.3207 0.7639 0.076 Uiso 1 1 calc R U . . .
H40C H 0.3977 0.3231 0.6880 0.076 Uiso 1 1 calc R U . . .
C41A C 0.2510(2) 0.37246(17) 0.72422(14) 0.0493(7) Uani 1 1 d . . . . .
H41A H 0.2587 0.3782 0.6757 0.074 Uiso 1 1 calc R U . . .
H41B H 0.2226 0.4132 0.7435 0.074 Uiso 1 1 calc R U . . .
H41C H 0.2116 0.3247 0.7243 0.074 Uiso 1 1 calc R U . . .
C42A C -0.11848(14) 0.14259(12) 0.37829(11) 0.0249(4) Uani 1 1 d . . . . .
C43A C -0.08475(15) 0.20309(13) 0.36726(12) 0.0291(5) Uani 1 1 d . . . . .
C44A C 0.08689(17) 0.31846(14) 0.41147(14) 0.0365(6) Uani 1 1 d . . . . .
H44A H 0.0683 0.3372 0.4567 0.044 Uiso 1 1 calc R U . . .
C45A C 0.1495(2) 0.38421(16) 0.39228(18) 0.0523(8) Uani 1 1 d . . . . .
H45A H 0.2008 0.4026 0.4314 0.079 Uiso 1 1 calc R U . . .
H45B H 0.1146 0.4242 0.3834 0.079 Uiso 1 1 calc R U . . .
H45C H 0.1731 0.3679 0.3498 0.079 Uiso 1 1 calc R U . . .
C46A C 0.14067(17) 0.25597(16) 0.42803(16) 0.0443(7) Uani 1 1 d . . . . .
H46A H 0.1683 0.2404 0.3874 0.066 Uiso 1 1 calc R U . . .
H46B H 0.0990 0.2135 0.4379 0.066 Uiso 1 1 calc R U . . .
H46C H 0.1890 0.2741 0.4694 0.066 Uiso 1 1 calc R U . . .
C47A C -0.09899(18) 0.36211(15) 0.34927(14) 0.0402(6) Uani 1 1 d . . . . .
H47A H -0.1635 0.3350 0.3339 0.048 Uiso 1 1 calc R U . . .
C48A C -0.0928(3) 0.3999(2) 0.42480(18) 0.0740(12) Uani 1 1 d . . . . .
H48A H -0.0302 0.4265 0.4428 0.111 Uiso 1 1 calc R U . . .
H48B H -0.1086 0.3621 0.4548 0.111 Uiso 1 1 calc R U . . .
H48C H -0.1357 0.4352 0.4253 0.111 Uiso 1 1 calc R U . . .
C49A C -0.0845(2) 0.41992(16) 0.29855(18) 0.0574(9) Uani 1 1 d . . . . .
H49A H -0.1270 0.4551 0.3030 0.086 Uiso 1 1 calc R U . . .
H49B H -0.0960 0.3944 0.2499 0.086 Uiso 1 1 calc R U . . .
H49C H -0.0213 0.4470 0.3105 0.086 Uiso 1 1 calc R U . . .
C50A C -0.00731(19) 0.26285(15) 0.25035(14) 0.0398(6) Uani 1 1 d . . . . .
H50A H 0.0116 0.3099 0.2310 0.048 Uiso 1 1 calc R U . . .
C51A C 0.0671(2) 0.21436(15) 0.24452(15) 0.0477(7) Uani 1 1 d . . . . .
H51A H 0.0540 0.1708 0.2684 0.072 Uiso 1 1 calc R U . . .
H51B H 0.1271 0.2435 0.2668 0.072 Uiso 1 1 calc R U . . .
H51C H 0.0676 0.1980 0.1946 0.072 Uiso 1 1 calc R U . . .
C52A C -0.0987(2) 0.22297(17) 0.20548(14) 0.0505(7) Uani 1 1 d . . . . .
H52A H -0.0913 0.2126 0.1561 0.076 Uiso 1 1 calc R U . . .
H52B H -0.1452 0.2548 0.2088 0.076 Uiso 1 1 calc R U . . .
H52C H -0.1181 0.1760 0.2228 0.076 Uiso 1 1 calc R U . . .
Si2B Si 0.57159(5) 1.30933(4) 0.34732(4) 0.03711(16) Uani 1 1 d . . . . .
S1B S 0.40883(3) 0.86380(3) 0.28138(3) 0.02096(10) Uani 1 1 d . . . . .
S2B S 0.54762(3) 1.05149(3) 0.38496(3) 0.02064(10) Uani 1 1 d . . . . .
S3B S 0.43834(4) 0.68129(3) 0.40009(3) 0.02946(12) Uani 1 1 d . . . . .
S4B S 0.56777(3) 0.85759(3) 0.48041(3) 0.02085(10) Uani 1 1 d . . . . .
S5B S 0.69611(3) 1.02354(3) 0.58698(2) 0.01915(10) Uani 1 1 d . . . . .
C1B C 0.39351(13) 0.77099(12) 0.29817(11) 0.0216(4) Uani 1 1 d . . . . .
C2B C 0.34093(13) 0.71311(12) 0.24988(11) 0.0224(4) Uani 1 1 d . . . . .
C3B C 0.33660(14) 0.63565(12) 0.26372(11) 0.0237(4) Uani 1 1 d . . . . .
C4B C 0.28904(15) 0.57745(12) 0.21110(12) 0.0269(5) Uani 1 1 d . . . . .
H4B H 0.2600 0.5897 0.1678 0.032 Uiso 1 1 calc R U . . .
C6B C 0.32470(16) 0.48600(13) 0.28417(14) 0.0333(5) Uani 1 1 d . . . . .
H6B H 0.3205 0.4355 0.2920 0.040 Uiso 1 1 calc R U . . .
C7B C 0.37247(16) 0.54197(13) 0.33680(13) 0.0317(5) Uani 1 1 d . . . . .
H7B H 0.4012 0.5294 0.3801 0.038 Uiso 1 1 calc R U . . .
C8B C 0.37898(14) 0.61630(12) 0.32718(12) 0.0262(4) Uani 1 1 d . . . . .
C9B C 0.44418(13) 0.76439(12) 0.36513(11) 0.0219(4) Uani 1 1 d . . . . .
C10B C 0.49285(13) 0.83161(12) 0.39939(11) 0.0209(4) Uani 1 1 d . . . . .
C11B C 0.58164(13) 0.95032(11) 0.46489(11) 0.0199(4) Uani 1 1 d . . . . .
C12B C 0.63211(12) 1.01555(11) 0.50293(10) 0.0185(4) Uani 1 1 d . . . . .
C13B C 0.75066(13) 1.11767(11) 0.60120(10) 0.0191(4) Uani 1 1 d . . . . .
C14B C 0.81360(13) 1.13866(12) 0.66400(11) 0.0213(4) Uani 1 1 d . . . . .
H14B H 0.8237 1.1033 0.6953 0.026 Uiso 1 1 calc R U . . .
C15B C 0.86149(13) 1.21084(12) 0.68102(11) 0.0226(4) Uani 1 1 d . . . . .
H15B H 0.9047 1.2242 0.7238 0.027 Uiso 1 1 calc R U . . .
C16B C 0.84771(13) 1.26435(12) 0.63682(11) 0.0226(4) Uani 1 1 d . . . . .
C17B C 0.78304(13) 1.24282(12) 0.57513(11) 0.0225(4) Uani 1 1 d . . . . .
H17B H 0.7721 1.2789 0.5448 0.027 Uiso 1 1 calc R U . . .
C18B C 0.73299(13) 1.16990(11) 0.55560(11) 0.0201(4) Uani 1 1 d . . . . .
C19B C 0.66615(13) 1.15062(12) 0.48944(11) 0.0211(4) Uani 1 1 d . . . . .
C20B C 0.62315(12) 1.07787(11) 0.46666(10) 0.0195(4) Uani 1 1 d . . . . .
C21B C 0.53095(13) 0.95890(11) 0.39905(10) 0.0198(4) Uani 1 1 d . . . . .
C22B C 0.48149(13) 0.89289(12) 0.36261(11) 0.0205(4) Uani 1 1 d . . . . .
C5B C 0.28262(15) 0.50258(13) 0.21974(13) 0.0312(5) Uani 1 1 d D . . . .
C23B C 0.2380(4) 0.4407(2) 0.1574(2) 0.0331(12) Uani 0.703(4) 1 d D . P A 1
C24B C 0.1819(4) 0.4696(2) 0.0969(2) 0.0659(17) Uani 0.703(4) 1 d D . P A 1
H24D H 0.2226 0.5049 0.0765 0.099 Uiso 0.703(4) 1 calc R U P A 1
H24E H 0.1353 0.4948 0.1149 0.099 Uiso 0.703(4) 1 calc R U P A 1
H24F H 0.1520 0.4278 0.0604 0.099 Uiso 0.703(4) 1 calc R U P A 1
C25B C 0.3126(3) 0.4053(2) 0.1279(3) 0.0559(13) Uani 0.703(4) 1 d D . P A 1
H25D H 0.3468 0.3828 0.1648 0.084 Uiso 0.703(4) 1 calc R U P A 1
H25E H 0.3547 0.4436 0.1121 0.084 Uiso 0.703(4) 1 calc R U P A 1
H25F H 0.2844 0.3667 0.0879 0.084 Uiso 0.703(4) 1 calc R U P A 1
C26B C 0.1745(3) 0.3813(3) 0.1835(2) 0.0515(12) Uani 0.703(4) 1 d D . P A 1
H26D H 0.1441 0.3431 0.1438 0.077 Uiso 0.703(4) 1 calc R U P A 1
H26E H 0.1282 0.4042 0.2044 0.077 Uiso 0.703(4) 1 calc R U P A 1
H26F H 0.2103 0.3584 0.2191 0.077 Uiso 0.703(4) 1 calc R U P A 1
C23' C 0.2164(4) 0.4416(4) 0.1662(4) 0.035(4) Uani 0.297(4) 1 d D . P A 2
C24' C 0.1170(4) 0.4521(4) 0.1626(5) 0.039(2) Uani 0.297(4) 1 d D . P A 2
H24G H 0.1096 0.4999 0.1465 0.059 Uiso 0.297(4) 1 calc R U P A 2
H24H H 0.1005 0.4516 0.2095 0.059 Uiso 0.297(4) 1 calc R U P A 2
H24I H 0.0769 0.4116 0.1293 0.059 Uiso 0.297(4) 1 calc R U P A 2
C25' C 0.2452(6) 0.4498(5) 0.0950(4) 0.045(3) Uani 0.297(4) 1 d D . P A 2
H25G H 0.3100 0.4457 0.0982 0.068 Uiso 0.297(4) 1 calc R U P A 2
H25H H 0.2360 0.4986 0.0821 0.068 Uiso 0.297(4) 1 calc R U P A 2
H25I H 0.2080 0.4104 0.0589 0.068 Uiso 0.297(4) 1 calc R U P A 2
C26' C 0.2260(7) 0.3649(3) 0.1852(5) 0.046(3) Uani 0.297(4) 1 d D . P A 2
H26G H 0.1907 0.3268 0.1470 0.068 Uiso 0.297(4) 1 calc R U P A 2
H26H H 0.2027 0.3586 0.2290 0.068 Uiso 0.297(4) 1 calc R U P A 2
H26I H 0.2908 0.3597 0.1917 0.068 Uiso 0.297(4) 1 calc R U P A 2
C27B C 0.90750(14) 1.34231(12) 0.65382(12) 0.0277(5) Uani 1 1 d . . . . .
C28B C 0.99364(16) 1.33937(14) 0.62076(16) 0.0394(6) Uani 1 1 d . . . . .
H28D H 1.0294 1.3051 0.6430 0.059 Uiso 1 1 calc R U . . .
H28E H 1.0309 1.3893 0.6282 0.059 Uiso 1 1 calc R U . . .
H28F H 0.9756 1.3218 0.5700 0.059 Uiso 1 1 calc R U . . .
C29B C 0.9365(2) 1.36596(15) 0.73388(14) 0.0445(7) Uani 1 1 d . . . . .
H29D H 0.8820 1.3621 0.7561 0.067 Uiso 1 1 calc R U . . .
H29E H 0.9691 1.4176 0.7433 0.067 Uiso 1 1 calc R U . . .
H29F H 0.9770 1.3333 0.7533 0.067 Uiso 1 1 calc R U . . .
C30B C 0.85628(16) 1.40133(13) 0.62417(14) 0.0349(5) Uani 1 1 d . . . . .
H30D H 0.8389 1.3886 0.5728 0.052 Uiso 1 1 calc R U . . .
H30E H 0.8962 1.4502 0.6358 0.052 Uiso 1 1 calc R U . . .
H30F H 0.8010 1.4029 0.6450 0.052 Uiso 1 1 calc R U . . .
C31B C 0.29308(14) 0.72812(12) 0.18518(11) 0.0237(4) Uani 1 1 d . . . . .
C32B C 0.25140(15) 0.73913(13) 0.12984(12) 0.0280(5) Uani 1 1 d . . . . .
C33B C 0.1448(2) 0.64988(14) -0.00137(14) 0.0431(7) Uani 1 1 d . . . . .
H33B H 0.1977 0.6228 0.0066 0.052 Uiso 1 1 calc R U . . .
C34B C 0.1138(3) 0.64118(17) -0.08150(16) 0.0652(10) Uani 1 1 d . . . . .
H34D H 0.0986 0.5881 -0.1007 0.098 Uiso 1 1 calc R U . . .
H34E H 0.1633 0.6654 -0.1029 0.098 Uiso 1 1 calc R U . . .
H34F H 0.0595 0.6645 -0.0921 0.098 Uiso 1 1 calc R U . . .
C35B C 0.0704(2) 0.61089(18) 0.03427(19) 0.0687(11) Uani 1 1 d . . . . .
H35D H 0.0146 0.6324 0.0242 0.103 Uiso 1 1 calc R U . . .
H35E H 0.0920 0.6177 0.0854 0.103 Uiso 1 1 calc R U . . .
H35F H 0.0570 0.5576 0.0160 0.103 Uiso 1 1 calc R U . . .
C36B C 0.27494(17) 0.79974(15) -0.00325(13) 0.0366(6) Uani 1 1 d . . . . .
H36B H 0.2422 0.8081 -0.0500 0.044 Uiso 1 1 calc R U . . .
C37B C 0.3494(2) 0.7539(2) -0.01658(18) 0.0618(9) Uani 1 1 d . . . . .
H37D H 0.3928 0.7814 -0.0412 0.093 Uiso 1 1 calc R U . . .
H37E H 0.3211 0.7063 -0.0457 0.093 Uiso 1 1 calc R U . . .
H37F H 0.3820 0.7446 0.0286 0.093 Uiso 1 1 calc R U . . .
C38B C 0.3199(2) 0.87595(17) 0.03888(16) 0.0507(8) Uani 1 1 d . . . . .
H38D H 0.3451 0.8697 0.0872 0.076 Uiso 1 1 calc R U . . .
H38E H 0.2739 0.9085 0.0400 0.076 Uiso 1 1 calc R U . . .
H38F H 0.3693 0.8983 0.0163 0.076 Uiso 1 1 calc R U . . .
Si1B Si 0.18837(4) 0.74897(3) 0.04295(3) 0.02605(13) Uani 1 1 d D . . . .
C39B C 0.0995(2) 0.8112(2) 0.0554(2) 0.0251(9) Uani 0.703(4) 1 d D . P A 1
H39B H 0.1294 0.8639 0.0561 0.030 Uiso 0.703(4) 1 calc R U P A 1
C40B C 0.0154(4) 0.7936(5) -0.0042(3) 0.048(2) Uani 0.703(4) 1 d D . P A 1
H40D H -0.0196 0.7445 -0.0022 0.071 Uiso 0.703(4) 1 calc R U P A 1
H40E H 0.0357 0.7936 -0.0499 0.071 Uiso 0.703(4) 1 calc R U P A 1
H40F H -0.0234 0.8315 0.0014 0.071 Uiso 0.703(4) 1 calc R U P A 1
C41B C 0.0658(4) 0.8057(4) 0.1264(2) 0.0667(18) Uani 0.703(4) 1 d D . P A 1
H41D H 0.0255 0.8422 0.1334 0.100 Uiso 0.703(4) 1 calc R U P A 1
H41E H 0.1187 0.8160 0.1650 0.100 Uiso 0.703(4) 1 calc R U P A 1
H41F H 0.0320 0.7555 0.1256 0.100 Uiso 0.703(4) 1 calc R U P A 1
C39' C 0.0820(5) 0.7841(6) 0.0645(6) 0.069(5) Uani 0.297(4) 1 d D . P A 2
H39' H 0.0448 0.7419 0.0811 0.083 Uiso 0.297(4) 1 calc R U P A 2
C40' C 0.0203(8) 0.8037(9) 0.0013(7) 0.061(7) Uani 0.297(4) 1 d D . P A 2
H40G H -0.0339 0.8197 0.0165 0.092 Uiso 0.297(4) 1 calc R U P A 2
H40H H 0.0011 0.7599 -0.0350 0.092 Uiso 0.297(4) 1 calc R U P A 2
H40I H 0.0541 0.8442 -0.0181 0.092 Uiso 0.297(4) 1 calc R U P A 2
C41' C 0.1044(10) 0.8480(6) 0.1263(7) 0.069(4) Uani 0.297(4) 1 d D . P A 2
H41G H 0.1520 0.8868 0.1173 0.103 Uiso 0.297(4) 1 calc R U P A 2
H41H H 0.1263 0.8291 0.1700 0.103 Uiso 0.297(4) 1 calc R U P A 2
H41I H 0.0490 0.8691 0.1312 0.103 Uiso 0.297(4) 1 calc R U P A 2
C42B C 0.64359(14) 1.20603(12) 0.44713(11) 0.0239(4) Uani 1 1 d . . . . .
C43B C 0.61721(16) 1.24794(13) 0.40819(13) 0.0313(5) Uani 1 1 d . . . . .
C44B C 0.5746(2) 1.2608(2) 0.25246(18) 0.0311(8) Uani 0.703(4) 1 d D . P A 1
H44B H 0.5316 1.2124 0.2477 0.037 Uiso 0.703(4) 1 calc R U P A 1
C45B C 0.6563(5) 1.2400(5) 0.2446(5) 0.106(3) Uani 0.703(4) 1 d D U P A 1
H45D H 0.6509 1.2126 0.1972 0.159 Uiso 0.703(4) 1 calc R U P A 1
H45E H 0.6731 1.2081 0.2800 0.159 Uiso 0.703(4) 1 calc R U P A 1
H45F H 0.7038 1.2845 0.2510 0.159 Uiso 0.703(4) 1 calc R U P A 1
C46B C 0.5302(3) 1.3006(4) 0.1938(3) 0.0452(12) Uani 0.703(4) 1 d D . P A 1
H46D H 0.5630 1.3519 0.1990 0.068 Uiso 0.703(4) 1 calc R U P A 1
H46E H 0.4659 1.3011 0.1976 0.068 Uiso 0.703(4) 1 calc R U P A 1
H46F H 0.5336 1.2742 0.1476 0.068 Uiso 0.703(4) 1 calc R U P A 1
C44' C 0.6150(8) 1.3006(7) 0.2650(5) 0.051(3) Uani 0.297(4) 1 d D . P A 2
H44' H 0.6600 1.3483 0.2764 0.061 Uiso 0.297(4) 1 calc R U P A 2
C45' C 0.6747(5) 1.2577(5) 0.2425(5) 0.0155(16) Uani 0.297(4) 1 d D U P A 2
H45G H 0.6436 1.2230 0.2003 0.023 Uiso 0.297(4) 1 calc R U P A 2
H45H H 0.6962 1.2296 0.2799 0.023 Uiso 0.297(4) 1 calc R U P A 2
H45I H 0.7272 1.2899 0.2311 0.023 Uiso 0.297(4) 1 calc R U P A 2
C46' C 0.5506(9) 1.3257(7) 0.2055(7) 0.057(5) Uani 0.297(4) 1 d D U P A 2
H46G H 0.5295 1.3708 0.2241 0.086 Uiso 0.297(4) 1 calc R U P A 2
H46H H 0.4976 1.2861 0.1876 0.086 Uiso 0.297(4) 1 calc R U P A 2
H46I H 0.5837 1.3363 0.1670 0.086 Uiso 0.297(4) 1 calc R U P A 2
C47B C 0.44575(17) 1.30493(16) 0.34920(14) 0.0397(6) Uani 1 1 d . . . . .
H47B H 0.4210 1.3329 0.3113 0.048 Uiso 1 1 calc R U . . .
C48B C 0.3944(2) 1.22430(19) 0.33078(17) 0.0597(9) Uani 1 1 d . . . . .
H48D H 0.4168 1.1950 0.3669 0.090 Uiso 1 1 calc R U . . .
H48E H 0.4049 1.2028 0.2847 0.090 Uiso 1 1 calc R U . . .
H48F H 0.3286 1.2236 0.3290 0.090 Uiso 1 1 calc R U . . .
C49B C 0.4239(2) 1.34048(19) 0.41788(17) 0.0537(8) Uani 1 1 d . . . . .
H49G H 0.3573 1.3330 0.4153 0.081 Uiso 1 1 calc R U . . .
H49H H 0.4485 1.3939 0.4255 0.081 Uiso 1 1 calc R U . . .
H49I H 0.4517 1.3174 0.4571 0.081 Uiso 1 1 calc R U . . .
C50B C 0.6404(5) 1.4006(3) 0.3699(3) 0.0346(12) Uani 0.703(4) 1 d D . P A 1
H50B H 0.6992 1.3973 0.3524 0.042 Uiso 0.703(4) 1 calc R U P A 1
C51B C 0.5990(6) 1.4621(4) 0.3343(4) 0.0597(17) Uani 0.703(4) 1 d D . P A 1
H51D H 0.5398 1.4661 0.3485 0.090 Uiso 0.703(4) 1 calc R U P A 1
H51E H 0.5902 1.4494 0.2829 0.090 Uiso 0.703(4) 1 calc R U P A 1
H51F H 0.6408 1.5098 0.3492 0.090 Uiso 0.703(4) 1 calc R U P A 1
C52B C 0.6659(5) 1.4261(4) 0.4494(3) 0.0438(14) Uani 0.703(4) 1 d D . P A 1
H52D H 0.7082 1.4738 0.4585 0.066 Uiso 0.703(4) 1 calc R U P A 1
H52E H 0.6957 1.3888 0.4721 0.066 Uiso 0.703(4) 1 calc R U P A 1
H52F H 0.6104 1.4320 0.4687 0.066 Uiso 0.703(4) 1 calc R U P A 1
C50' C 0.6427(12) 1.4187(8) 0.3952(7) 0.039(4) Uani 0.297(4) 1 d D . P A 2
H50' H 0.7073 1.4220 0.3868 0.047 Uiso 0.297(4) 1 calc R U P A 2
C51' C 0.6024(19) 1.4803(11) 0.3587(9) 0.083(7) Uani 0.297(4) 1 d D U P A 2
H51G H 0.6106 1.5254 0.3930 0.124 Uiso 0.297(4) 1 calc R U P A 2
H51H H 0.5369 1.4631 0.3404 0.124 Uiso 0.297(4) 1 calc R U P A 2
H51I H 0.6342 1.4912 0.3196 0.124 Uiso 0.297(4) 1 calc R U P A 2
C52' C 0.6482(14) 1.4380(9) 0.4747(7) 0.058(4) Uani 0.297(4) 1 d D . P A 2
H52G H 0.6937 1.4833 0.4924 0.088 Uiso 0.297(4) 1 calc R U P A 2
H52H H 0.6664 1.3967 0.4983 0.088 Uiso 0.297(4) 1 calc R U P A 2
H52I H 0.5881 1.4463 0.4845 0.088 Uiso 0.297(4) 1 calc R U P A 2

loop_
_atom_site_aniso_label
_atom_site_aniso_U_11
_atom_site_aniso_U_22
_atom_site_aniso_U_33
_atom_site_aniso_U_23
_atom_site_aniso_U_13
_atom_site_aniso_U_12
Si1A 0.0235(3) 0.0233(3) 0.0256(3) 0.0007(2) 0.0025(2) -0.0007(2)
Si2A 0.0341(3) 0.0236(3) 0.0293(3) 0.0068(2) 0.0035(2) 0.0020(2)
S1A 0.0182(2) 0.0214(2) 0.0212(2) 0.00242(19) 0.00051(18) 0.00045(17)
S2A 0.0182(2) 0.0200(2) 0.0230(2) 0.00380(19) 0.00126(18) 0.00165(17)
S3A 0.0404(3) 0.0258(3) 0.0257(3) 0.0065(2) -0.0033(2) -0.0069(2)
S4A 0.0194(2) 0.0202(2) 0.0219(2) 0.00248(19) 0.00112(18) 0.00099(17)
S5A 0.0164(2) 0.0208(2) 0.0220(2) 0.00169(19) 0.00070(17) 0.00169(17)
C1A 0.0174(9) 0.0224(10) 0.0250(10) 0.0040(8) 0.0032(8) 0.0044(7)
C2A 0.0193(9) 0.0249(11) 0.0237(10) 0.0035(8) 0.0033(8) 0.0052(8)
C3A 0.0210(10) 0.0249(11) 0.0233(10) 0.0021(8) 0.0019(8) 0.0070(8)
C4A 0.0254(10) 0.0244(11) 0.0254(11) 0.0003(9) 0.0000(8) 0.0056(8)
C5A 0.0402(13) 0.0264(12) 0.0239(11) 0.0012(9) -0.0019(9) 0.0091(9)
C6A 0.0529(15) 0.0303(13) 0.0251(12) 0.0084(10) 0.0033(11) 0.0058(11)
C7A 0.0429(14) 0.0268(12) 0.0291(12) 0.0063(10) 0.0032(10) 0.0008(10)
C8A 0.0283(11) 0.0263(11) 0.0214(10) 0.0024(9) 0.0015(8) 0.0030(8)
C9A 0.0189(9) 0.0213(10) 0.0250(10) 0.0028(8) 0.0040(8) 0.0043(7)
C10A 0.0166(9) 0.0226(10) 0.0228(10) 0.0025(8) 0.0036(7) 0.0045(7)
C11A 0.0155(9) 0.0201(10) 0.0241(10) 0.0021(8) 0.0046(7) 0.0041(7)
C12A 0.0141(9) 0.0218(10) 0.0221(10) 0.0014(8) 0.0034(7) 0.0052(7)
C13A 0.0144(9) 0.0272(11) 0.0220(10) 0.0018(8) 0.0040(7) 0.0070(7)
C14A 0.0202(10) 0.0266(11) 0.0246(11) 0.0003(9) 0.0057(8) 0.0040(8)
C15A 0.0182(10) 0.0346(12) 0.0245(11) -0.0045(9) 0.0027(8) 0.0040(8)
C16A 0.0185(10) 0.0379(13) 0.0222(10) 0.0007(9) 0.0039(8) 0.0110(9)
C17A 0.0204(10) 0.0300(12) 0.0259(11) 0.0047(9) 0.0043(8) 0.0080(8)
C18A 0.0168(9) 0.0266(11) 0.0214(10) 0.0029(8) 0.0043(7) 0.0070(8)
C19A 0.0174(9) 0.0242(11) 0.0230(10) 0.0049(8) 0.0032(8) 0.0055(8)
C20A 0.0144(9) 0.0204(10) 0.0248(10) 0.0002(8) 0.0046(7) 0.0034(7)
C21A 0.0164(9) 0.0208(10) 0.0228(10) 0.0028(8) 0.0037(7) 0.0038(7)
C22A 0.0155(9) 0.0219(10) 0.0238(10) 0.0005(8) 0.0037(7) 0.0029(7)
C23A 0.0592(17) 0.0283(13) 0.0275(13) 0.0029(10) -0.0100(11) 0.0064(11)
C24A 0.0665(19) 0.0408(16) 0.0331(14) -0.0033(12) -0.0017(13) 0.0128(13)
C25A 0.0577(19) 0.064(2) 0.0491(18) -0.0097(15) -0.0261(15) 0.0244(16)
C26A 0.145(4) 0.0434(19) 0.0284(15) 0.0104(14) -0.0314(19) -0.014(2)
C27A 0.0252(11) 0.0493(15) 0.0216(11) 0.0052(10) 0.0008(9) 0.0134(10)
C28A 0.0383(14) 0.0581(18) 0.0236(12) 0.0000(11) -0.0059(10) 0.0051(12)
C29A 0.0382(14) 0.080(2) 0.0313(14) 0.0151(14) 0.0025(11) 0.0326(14)
C30A 0.0417(14) 0.0565(18) 0.0264(12) 0.0108(12) 0.0031(10) 0.0109(12)
C31A 0.0211(10) 0.0297(12) 0.0201(10) 0.0017(8) -0.0003(8) 0.0052(8)
C32A 0.0269(11) 0.0270(12) 0.0233(11) 0.0026(9) 0.0003(8) 0.0003(9)
C33A 0.0249(11) 0.0298(12) 0.0356(13) -0.0010(10) 0.0001(9) 0.0015(9)
C34A 0.0272(12) 0.0478(17) 0.0537(17) -0.0003(13) 0.0025(11) -0.0062(11)
C35A 0.0317(13) 0.0513(17) 0.0377(14) 0.0063(12) -0.0033(10) 0.0057(11)
C36A 0.0362(13) 0.0330(13) 0.0364(13) -0.0004(10) 0.0047(10) 0.0086(10)
C37A 0.0403(15) 0.0493(17) 0.0600(19) -0.0002(14) 0.0101(13) 0.0150(12)
C38A 0.0534(17) 0.0296(14) 0.0629(19) 0.0010(13) 0.0038(14) 0.0079(12)
C39A 0.0414(13) 0.0310(13) 0.0296(12) 0.0052(10) 0.0056(10) -0.0056(10)
C40A 0.067(2) 0.0490(18) 0.0345(15) -0.0035(13) 0.0199(13) 0.0033(14)
C41A 0.0537(17) 0.0551(18) 0.0311(14) 0.0117(13) -0.0036(12) -0.0083(13)
C42A 0.0207(10) 0.0305(12) 0.0230(10) 0.0040(9) 0.0007(8) 0.0063(8)
C43A 0.0296(11) 0.0303(12) 0.0271(11) 0.0076(9) 0.0028(9) 0.0042(9)
C44A 0.0340(13) 0.0356(14) 0.0383(14) 0.0059(11) 0.0026(10) 0.0043(10)
C45A 0.0442(16) 0.0353(15) 0.069(2) 0.0102(14) -0.0057(14) -0.0042(12)
C46A 0.0311(13) 0.0462(16) 0.0572(18) 0.0192(14) 0.0060(12) 0.0050(11)
C47A 0.0409(14) 0.0349(14) 0.0414(15) 0.0042(11) -0.0062(11) 0.0107(11)
C48A 0.074(2) 0.095(3) 0.055(2) -0.0154(19) -0.0032(17) 0.055(2)
C49A 0.0629(19) 0.0316(15) 0.073(2) 0.0158(15) -0.0086(16) 0.0095(13)
C50A 0.0531(16) 0.0313(14) 0.0332(13) 0.0084(11) 0.0101(11) -0.0035(11)
C51A 0.0630(19) 0.0345(15) 0.0463(16) 0.0002(12) 0.0245(14) -0.0007(13)
C52A 0.0655(19) 0.0496(18) 0.0297(14) 0.0057(12) 0.0047(13) -0.0073(14)
Si2B 0.0341(3) 0.0472(4) 0.0393(4) 0.0233(3) 0.0092(3) 0.0201(3)
S1B 0.0187(2) 0.0224(2) 0.0194(2) 0.00043(19) 0.00006(17) 0.00157(17)
S2B 0.0181(2) 0.0235(2) 0.0189(2) 0.00139(19) -0.00028(17) 0.00412(17)
S3B 0.0349(3) 0.0249(3) 0.0250(3) 0.0040(2) -0.0020(2) 0.0012(2)
S4B 0.0174(2) 0.0229(2) 0.0207(2) 0.00178(19) 0.00055(17) 0.00256(17)
S5B 0.0164(2) 0.0205(2) 0.0189(2) 0.00145(18) 0.00002(17) 0.00258(17)
C1B 0.0194(9) 0.0223(10) 0.0230(10) 0.0026(8) 0.0045(8) 0.0031(8)
C2B 0.0186(9) 0.0253(11) 0.0214(10) -0.0009(8) 0.0025(8) 0.0024(8)
C3B 0.0200(10) 0.0237(11) 0.0261(11) 0.0018(9) 0.0037(8) 0.0020(8)
C4B 0.0244(10) 0.0256(11) 0.0287(11) 0.0002(9) 0.0030(9) 0.0025(8)
C6B 0.0317(12) 0.0220(12) 0.0446(14) 0.0048(10) 0.0026(10) 0.0046(9)
C7B 0.0296(11) 0.0303(13) 0.0351(13) 0.0062(10) 0.0015(9) 0.0080(9)
C8B 0.0233(10) 0.0245(11) 0.0289(11) 0.0013(9) 0.0034(8) 0.0021(8)
C9B 0.0193(9) 0.0232(11) 0.0223(10) 0.0009(8) 0.0034(8) 0.0030(8)
C10B 0.0164(9) 0.0251(11) 0.0205(10) 0.0010(8) 0.0026(7) 0.0035(7)
C11B 0.0154(9) 0.0236(10) 0.0214(10) 0.0016(8) 0.0046(7) 0.0055(7)
C12B 0.0138(9) 0.0239(10) 0.0179(9) 0.0014(8) 0.0033(7) 0.0045(7)
C13B 0.0145(9) 0.0204(10) 0.0218(10) -0.0004(8) 0.0040(7) 0.0024(7)
C14B 0.0178(9) 0.0241(11) 0.0219(10) 0.0041(8) 0.0015(8) 0.0047(7)
C15B 0.0174(9) 0.0261(11) 0.0220(10) -0.0009(8) -0.0003(8) 0.0038(8)
C16B 0.0161(9) 0.0236(11) 0.0265(11) -0.0015(8) 0.0034(8) 0.0030(7)
C17B 0.0191(9) 0.0214(10) 0.0273(11) 0.0044(8) 0.0026(8) 0.0053(8)
C18B 0.0153(9) 0.0236(10) 0.0209(10) 0.0011(8) 0.0024(7) 0.0044(7)
C19B 0.0166(9) 0.0242(11) 0.0225(10) 0.0036(8) 0.0021(8) 0.0050(7)
C20B 0.0134(8) 0.0260(11) 0.0182(9) 0.0005(8) 0.0007(7) 0.0051(7)
C21B 0.0154(9) 0.0237(10) 0.0207(10) 0.0013(8) 0.0041(7) 0.0052(7)
C22B 0.0143(9) 0.0259(11) 0.0203(10) 0.0002(8) 0.0027(7) 0.0034(7)
C5B 0.0269(11) 0.0269(12) 0.0380(13) -0.0006(10) 0.0046(9) 0.0042(9)
C23B 0.034(2) 0.022(2) 0.039(3) 0.0003(17) 0.0008(19) -0.0019(15)
C24B 0.098(4) 0.032(2) 0.048(3) -0.010(2) -0.030(3) 0.004(2)
C25B 0.061(3) 0.036(2) 0.065(3) -0.017(2) 0.028(2) -0.0067(19)
C26B 0.052(3) 0.046(3) 0.046(2) -0.002(2) 0.009(2) -0.019(2)
C23' 0.031(6) 0.036(7) 0.038(6) 0.000(4) 0.010(5) 0.003(4)
C24' 0.034(4) 0.026(4) 0.048(5) -0.009(4) -0.002(4) -0.004(3)
C25' 0.052(6) 0.048(6) 0.029(5) -0.005(4) 0.011(4) -0.008(5)
C26' 0.047(6) 0.024(5) 0.052(6) -0.009(4) -0.013(5) -0.001(4)
C27B 0.0225(10) 0.0233(11) 0.0333(12) 0.0007(9) -0.0007(9) 0.0002(8)
C28B 0.0237(11) 0.0290(13) 0.0645(18) 0.0089(12) 0.0065(11) 0.0014(9)
C29B 0.0535(16) 0.0287(14) 0.0394(15) -0.0028(11) -0.0088(12) -0.0062(11)
C30B 0.0280(11) 0.0233(12) 0.0500(15) 0.0034(11) -0.0007(10) 0.0030(9)
C31B 0.0228(10) 0.0202(10) 0.0250(11) -0.0034(8) 0.0038(8) -0.0008(8)
C32B 0.0286(11) 0.0264(12) 0.0255(11) -0.0011(9) 0.0025(9) -0.0002(9)
C33B 0.0578(17) 0.0293(14) 0.0329(14) 0.0002(11) -0.0145(12) 0.0045(11)
C34B 0.106(3) 0.0377(17) 0.0369(16) -0.0118(13) -0.0279(17) 0.0188(17)
C35B 0.065(2) 0.0477(19) 0.075(2) 0.0254(17) -0.0261(18) -0.0202(15)
C36B 0.0350(13) 0.0470(15) 0.0304(13) 0.0150(11) 0.0026(10) 0.0110(11)
C37B 0.0524(18) 0.089(3) 0.059(2) 0.0246(18) 0.0292(16) 0.0281(18)
C38B 0.0420(15) 0.0505(18) 0.0529(18) 0.0205(14) -0.0044(13) -0.0100(12)
Si1B 0.0257(3) 0.0283(3) 0.0219(3) -0.0007(2) -0.0004(2) 0.0056(2)
C39B 0.0181(16) 0.028(2) 0.0304(19) 0.0028(16) 0.0056(14) 0.0068(14)
C40B 0.031(3) 0.064(4) 0.043(4) -0.011(3) -0.012(2) 0.029(3)
C41B 0.059(3) 0.128(6) 0.033(2) 0.019(3) 0.019(2) 0.061(4)
C39' 0.054(8) 0.071(11) 0.070(11) -0.025(8) -0.006(7) 0.016(8)
C40' 0.094(15) 0.036(8) 0.068(13) 0.033(8) 0.047(10) 0.003(7)
C41' 0.093(12) 0.060(8) 0.072(9) 0.017(7) 0.033(8) 0.042(8)
C42B 0.0211(10) 0.0254(11) 0.0236(10) 0.0014(9) 0.0013(8) 0.0034(8)
C43B 0.0295(11) 0.0325(13) 0.0327(12) 0.0090(10) 0.0014(9) 0.0089(9)
C44B 0.0263(17) 0.035(2) 0.0298(18) 0.0071(16) -0.0011(14) 0.0025(15)
C45B 0.135(6) 0.121(6) 0.063(4) -0.009(4) -0.007(4) 0.073(5)
C46B 0.043(2) 0.064(4) 0.032(2) 0.020(2) 0.0020(19) 0.016(3)
C44' 0.065(7) 0.046(7) 0.046(6) 0.021(5) 0.004(5) 0.019(6)
C45' 0.0135(18) 0.0169(18) 0.0156(18) 0.0018(10) 0.0034(10) 0.0009(10)
C46' 0.057(5) 0.057(5) 0.057(5) 0.0086(12) 0.0097(13) 0.0099(13)
C47B 0.0316(12) 0.0525(17) 0.0374(14) 0.0162(12) 0.0007(10) 0.0127(11)
C48B 0.0503(18) 0.072(2) 0.0475(18) 0.0149(16) -0.0105(14) -0.0029(15)
C49B 0.0341(14) 0.074(2) 0.0578(19) 0.0122(16) 0.0124(13) 0.0171(14)
C50B 0.037(2) 0.029(3) 0.039(3) 0.007(2) 0.005(3) 0.005(2)
C51B 0.077(4) 0.030(3) 0.074(4) 0.028(3) 0.005(4) 0.009(3)
C52B 0.050(3) 0.030(3) 0.048(4) 0.001(3) 0.006(3) 0.0010(18)
C50' 0.042(6) 0.033(8) 0.040(10) 0.009(6) -0.006(7) 0.007(5)
C51' 0.088(10) 0.076(11) 0.086(10) 0.031(8) 0.003(8) 0.016(8)
C52' 0.084(12) 0.041(8) 0.041(9) 0.007(7) -0.002(7) -0.009(7)

loop_
_atom_type_symbol
_atom_type_description
_atom_type_scat_dispersion_real
_atom_type_scat_dispersion_imag
_atom_type_scat_source
C C 0.0181 0.0091 'International Tables Vol C Tables 4.2.6.8 and 6.1.1.4'
H H 0.0000 0.0000 'International Tables Vol C Tables 4.2.6.8 and 6.1.1.4'
Si Si 0.2541 0.3302 'International Tables Vol C Tables 4.2.6.8 and 6.1.1.4'
S S 0.3331 0.5567 'International Tables Vol C Tables 4.2.6.8 and 6.1.1.4'

loop_
_geom_angle_atom_site_label_1
_geom_angle_atom_site_label_2
_geom_angle_atom_site_label_3
_geom_angle
C32A Si1A C39A 107.37(10)
C32A Si1A C36A 108.91(11)
C39A Si1A C36A 112.16(12)
C32A Si1A C33A 105.23(10)
C39A Si1A C33A 110.75(11)
C36A Si1A C33A 112.05(11)
C43A Si2A C47A 107.80(12)
C43A Si2A C50A 104.41(11)
C47A Si2A C50A 110.62(12)
C43A Si2A C44A 107.43(11)
C47A Si2A C44A 110.85(12)
C50A Si2A C44A 115.22(12)
C22A S1A C1A 90.95(10)
C21A S2A C20A 90.81(10)
C9A S3A C8A 102.44(10)
C11A S4A C10A 89.70(10)
C12A S5A C13A 102.45(10)
C2A C1A C9A 126.6(2)
C2A C1A S1A 122.19(16)
C9A C1A S1A 111.21(15)
C1A C2A C31A 118.09(19)
C1A C2A C3A 120.95(19)
C31A C2A C3A 120.94(19)
C8A C3A C4A 117.3(2)
C8A C3A C2A 122.48(19)
C4A C3A C2A 120.2(2)
C5A C4A C3A 123.1(2)
C5A C4A H4A 118.4
C3A C4A H4A 118.4
C6A C5A C4A 117.3(2)
C6A C5A C23A 122.7(2)
C4A C5A C23A 120.0(2)
C7A C6A C5A 121.0(2)
C7A C6A H6A 119.5
C5A C6A H6A 119.5
C6A C7A C8A 120.8(2)
C6A C7A H7A 119.6
C8A C7A H7A 119.6
C7A C8A C3A 120.3(2)
C7A C8A S3A 114.93(17)
C3A C8A S3A 124.74(17)
C10A C9A C1A 112.06(19)
C10A C9A S3A 125.32(16)
C1A C9A S3A 122.60(16)
C9A C10A C22A 114.16(19)
C9A C10A S4A 133.42(17)
C22A C10A S4A 112.39(15)
C12A C11A C21A 113.75(18)
C12A C11A S4A 134.10(16)
C21A C11A S4A 112.10(15)
C11A C12A C20A 111.97(18)
C11A C12A S5A 126.02(16)
C20A C12A S5A 122.01(15)
C14A C13A C18A 119.90(19)
C14A C13A S5A 115.01(16)
C18A C13A S5A 125.08(15)
C15A C14A C13A 120.7(2)
C15A C14A H14A 119.7
C13A C14A H14A 119.7
C14A C15A C16A 121.4(2)
C14A C15A H15A 119.3
C16A C15A H15A 119.3
C17A C16A C15A 117.3(2)
C17A C16A C27A 121.1(2)
C15A C16A C27A 121.5(2)
C16A C17A C18A 123.1(2)
C16A C17A H17A 118.5
C18A C17A H17A 118.5
C17A C18A C13A 117.71(19)
C17A C18A C19A 120.54(19)
C13A C18A C19A 121.75(18)
C20A C19A C42A 116.32(18)
C20A C19A C18A 121.54(19)
C42A C19A C18A 122.14(18)
C19A C20A C12A 126.99(19)
C19A C20A S2A 121.31(16)
C12A C20A S2A 111.69(15)
C22A C21A C11A 113.00(19)
C22A C21A S2A 135.23(17)
C11A C21A S2A 111.73(15)
C21A C22A C10A 112.77(18)
C21A C22A S1A 135.59(17)
C10A C22A S1A 111.57(15)
C26A C23A C24A 110.0(3)
C26A C23A C5A 112.2(2)
C24A C23A C5A 109.3(2)
C26A C23A C25A 108.1(3)
C24A C23A C25A 108.9(2)
C5A C23A C25A 108.1(2)
C23A C24A H24A 109.5
C23A C24A H24B 109.5
H24A C24A H24B 109.5
C23A C24A H24C 109.5
H24A C24A H24C 109.5
H24B C24A H24C 109.5
C23A C25A H25A 109.5
C23A C25A H25B 109.5
H25A C25A H25B 109.5
C23A C25A H25C 109.5
H25A C25A H25C 109.5
H25B C25A H25C 109.5
C23A C26A H26A 109.5
C23A C26A H26B 109.5
H26A C26A H26B 109.5
C23A C26A H26C 109.5
H26A C26A H26C 109.5
H26B C26A H26C 109.5
C30A C27A C29A 109.5(2)
C30A C27A C16A 111.41(19)
C29A C27A C16A 108.08(19)
C30A C27A C28A 107.9(2)
C29A C27A C28A 108.5(2)
C16A C27A C28A 111.4(2)
C27A C28A H28A 109.5
C27A C28A H28B 109.5
H28A C28A H28B 109.5
C27A C28A H28C 109.5
H28A C28A H28C 109.5
H28B C28A H28C 109.5
C27A C29A H29A 109.5
C27A C29A H29B 109.5
H29A C29A H29B 109.5
C27A C29A H29C 109.5
H29A C29A H29C 109.5
H29B C29A H29C 109.5
C27A C30A H30A 109.5
C27A C30A H30B 109.5
H30A C30A H30B 109.5
C27A C30A H30C 109.5
H30A C30A H30C 109.5
H30B C30A H30C 109.5
C32A C31A C2A 176.5(2)
C31A C32A Si1A 177.1(2)
C35A C33A C34A 110.8(2)
C35A C33A Si1A 111.58(16)
C34A C33A Si1A 113.75(18)
C35A C33A H33A 106.7
C34A C33A H33A 106.7
Si1A C33A H33A 106.7
C33A C34A H34A 109.5
C33A C34A H34B 109.5
H34A C34A H34B 109.5
C33A C34A H34C 109.5
H34A C34A H34C 109.5
H34B C34A H34C 109.5
C33A C35A H35A 109.5
C33A C35A H35B 109.5
H35A C35A H35B 109.5
C33A C35A H35C 109.5
H35A C35A H35C 109.5
H35B C35A H35C 109.5
C37A C36A C38A 110.0(2)
C37A C36A Si1A 114.09(18)
C38A C36A Si1A 112.25(19)
C37A C36A H36A 106.7
C38A C36A H36A 106.7
Si1A C36A H36A 106.7
C36A C37A H37A 109.5
C36A C37A H37B 109.5
H37A C37A H37B 109.5
C36A C37A H37C 109.5
H37A C37A H37C 109.5
H37B C37A H37C 109.5
C36A C38A H38A 109.5
C36A C38A H38B 109.5
H38A C38A H38B 109.5
C36A C38A H38C 109.5
H38A C38A H38C 109.5
H38B C38A H38C 109.5
C40A C39A C41A 110.1(2)
C40A C39A Si1A 111.23(18)
C41A C39A Si1A 112.20(18)
C40A C39A H39A 107.7
C41A C39A H39A 107.7
Si1A C39A H39A 107.7
C39A C40A H40A 109.5
C39A C40A H40B 109.5
H40A C40A H40B 109.5
C39A C40A H40C 109.5
H40A C40A H40C 109.5
H40B C40A H40C 109.5
C39A C41A H41A 109.5
C39A C41A H41B 109.5
H41A C41A H41B 109.5
C39A C41A H41C 109.5
H41A C41A H41C 109.5
H41B C41A H41C 109.5
C43A C42A C19A 170.9(2)
C42A C43A Si2A 172.5(2)
C45A C44A C46A 110.6(2)
C45A C44A Si2A 111.90(18)
C46A C44A Si2A 115.56(18)
C45A C44A H44A 106.0
C46A C44A H44A 106.0
Si2A C44A H44A 106.0
C44A C45A H45A 109.5
C44A C45A H45B 109.5
H45A C45A H45B 109.5
C44A C45A H45C 109.5
H45A C45A H45C 109.5
H45B C45A H45C 109.5
C44A C46A H46A 109.5
C44A C46A H46B 109.5
H46A C46A H46B 109.5
C44A C46A H46C 109.5
H46A C46A H46C 109.5
H46B C46A H46C 109.5
C48A C47A C49A 111.3(3)
C48A C47A Si2A 112.12(19)
C49A C47A Si2A 114.0(2)
C48A C47A H47A 106.3
C49A C47A H47A 106.3
Si2A C47A H47A 106.3
C47A C48A H48A 109.5
C47A C48A H48B 109.5
H48A C48A H48B 109.5
C47A C48A H48C 109.5
H48A C48A H48C 109.5
H48B C48A H48C 109.5
C47A C49A H49A 109.5
C47A C49A H49B 109.5
H49A C49A H49B 109.5
C47A C49A H49C 109.5
H49A C49A H49C 109.5
H49B C49A H49C 109.5
C52A C50A C51A 110.2(2)
C52A C50A Si2A 109.70(19)
C51A C50A Si2A 113.09(19)
C52A C50A H50A 107.9
C51A C50A H50A 107.9
Si2A C50A H50A 107.9
C50A C51A H51A 109.5
C50A C51A H51B 109.5
H51A C51A H51B 109.5
C50A C51A H51C 109.5
H51A C51A H51C 109.5
H51B C51A H51C 109.5
C50A C52A H52A 109.5
C50A C52A H52B 109.5
H52A C52A H52B 109.5
C50A C52A H52C 109.5
H52A C52A H52C 109.5
H52B C52A H52C 109.5
C50B Si2B C43B 108.9(2)
C44' Si2B C43B 112.1(3)
C50B Si2B C47B 115.5(2)
C44' Si2B C47B 121.9(4)
C43B Si2B C47B 108.61(12)
C50B Si2B C44B 113.9(2)
C43B Si2B C44B 105.41(13)
C47B Si2B C44B 104.00(14)
C44' Si2B C50' 100.6(6)
C43B Si2B C50' 103.3(4)
C47B Si2B C50' 108.5(5)
C22B S1B C1B 91.03(10)
C21B S2B C20B 90.99(10)
C9B S3B C8B 102.04(10)
C11B S4B C10B 89.56(10)
C12B S5B C13B 101.98(10)
C2B C1B C9B 126.0(2)
C2B C1B S1B 122.54(16)
C9B C1B S1B 111.42(15)
C1B C2B C31B 119.87(19)
C1B C2B C3B 120.53(19)
C31B C2B C3B 119.57(18)
C8B C3B C4B 117.6(2)
C8B C3B C2B 123.12(19)
C4B C3B C2B 119.29(19)
C5B C4B C3B 122.8(2)
C5B C4B H4B 118.6
C3B C4B H4B 118.6
C7B C6B C5B 121.0(2)
C7B C6B H6B 119.5
C5B C6B H6B 119.5
C6B C7B C8B 120.8(2)
C6B C7B H7B 119.6
C8B C7B H7B 119.6
C7B C8B C3B 120.2(2)
C7B C8B S3B 115.56(17)
C3B C8B S3B 124.16(17)
C10B C9B C1B 112.04(19)
C10B C9B S3B 124.83(16)
C1B C9B S3B 123.03(16)
C9B C10B C22B 114.72(18)
C9B C10B S4B 132.74(17)
C22B C10B S4B 112.55(15)
C12B C11B C21B 114.32(18)
C12B C11B S4B 133.18(16)
C21B C11B S4B 112.49(15)
C11B C12B C20B 112.26(17)
C11B C12B S5B 124.97(16)
C20B C12B S5B 122.72(15)
C14B C13B C18B 120.49(19)
C14B C13B S5B 114.61(16)
C18B C13B S5B 124.89(15)
C15B C14B C13B 120.21(19)
C15B C14B H14B 119.9
C13B C14B H14B 119.9
C14B C15B C16B 121.45(19)
C14B C15B H15B 119.3
C16B C15B H15B 119.3
C17B C16B C15B 117.52(19)
C17B C16B C27B 121.94(19)
C15B C16B C27B 120.39(18)
C16B C17B C18B 122.9(2)
C16B C17B H17B 118.5
C18B C17B H17B 118.5
C13B C18B C17B 117.37(18)
C13B C18B C19B 122.40(18)
C17B C18B C19B 120.22(18)
C20B C19B C42B 118.16(18)
C20B C19B C18B 120.55(18)
C42B C19B C18B 121.29(19)
C19B C20B C12B 126.80(18)
C19B C20B S2B 121.95(16)
C12B C20B S2B 111.25(14)
C22B C21B C11B 112.77(19)
C22B C21B S2B 136.06(16)
C11B C21B S2B 111.17(15)
C21B C22B C10B 112.64(18)
C21B C22B S1B 136.58(17)
C10B C22B S1B 110.77(15)
C4B C5B C6B 117.6(2)
C4B C5B C23' 120.8(4)
C6B C5B C23' 120.6(4)
C4B C5B C23B 120.5(3)
C6B C5B C23B 121.7(3)
C26B C23B C24B 108.1(5)
C26B C23B C25B 109.2(4)
C24B C23B C25B 107.8(4)
C26B C23B C5B 109.2(3)
C24B C23B C5B 113.0(3)
C25B C23B C5B 109.6(4)
C23B C24B H24D 109.5
C23B C24B H24E 109.5
H24D C24B H24E 109.5
C23B C24B H24F 109.5
H24D C24B H24F 109.5
H24E C24B H24F 109.5
C23B C25B H25D 109.5
C23B C25B H25E 109.5
H25D C25B H25E 109.5
C23B C25B H25F 109.5
H25D C25B H25F 109.5
H25E C25B H25F 109.5
C23B C26B H26D 109.5
C23B C26B H26E 109.5
H26D C26B H26E 109.5
C23B C26B H26F 109.5
H26D C26B H26F 109.5
H26E C26B H26F 109.5
C26' C23' C24' 109.4(6)
C26' C23' C25' 110.0(6)
C24' C23' C25' 109.6(6)
C26' C23' C5B 110.6(5)
C24' C23' C5B 111.8(5)
C25' C23' C5B 105.4(5)
C23' C24' H24G 109.5
C23' C24' H24H 109.5
H24G C24' H24H 109.5
C23' C24' H24I 109.5
H24G C24' H24I 109.5
H24H C24' H24I 109.5
C23' C25' H25G 109.5
C23' C25' H25H 109.5
H25G C25' H25H 109.5
C23' C25' H25I 109.5
H25G C25' H25I 109.5
H25H C25' H25I 109.5
C23' C26' H26G 109.5
C23' C26' H26H 109.5
H26G C26' H26H 109.5
C23' C26' H26I 109.5
H26G C26' H26I 109.5
H26H C26' H26I 109.5
C30B C27B C28B 109.5(2)
C30B C27B C29B 107.7(2)
C28B C27B C29B 108.9(2)
C30B C27B C16B 111.52(17)
C28B C27B C16B 107.96(18)
C29B C27B C16B 111.2(2)
C27B C28B H28D 109.5
C27B C28B H28E 109.5
H28D C28B H28E 109.5
C27B C28B H28F 109.5
H28D C28B H28F 109.5
H28E C28B H28F 109.5
C27B C29B H29D 109.5
C27B C29B H29E 109.5
H29D C29B H29E 109.5
C27B C29B H29F 109.5
H29D C29B H29F 109.5
H29E C29B H29F 109.5
C27B C30B H30D 109.5
C27B C30B H30E 109.5
H30D C30B H30E 109.5
C27B C30B H30F 109.5
H30D C30B H30F 109.5
H30E C30B H30F 109.5
C32B C31B C2B 178.4(2)
C31B C32B Si1B 175.9(2)
C34B C33B C35B 111.4(3)
C34B C33B Si1B 114.9(2)
C35B C33B Si1B 111.3(2)
C34B C33B H33B 106.2
C35B C33B H33B 106.2
Si1B C33B H33B 106.2
C33B C34B H34D 109.5
C33B C34B H34E 109.5
H34D C34B H34E 109.5
C33B C34B H34F 109.5
H34D C34B H34F 109.5
H34E C34B H34F 109.5
C33B C35B H35D 109.5
C33B C35B H35E 109.5
H35D C35B H35E 109.5
C33B C35B H35F 109.5
H35D C35B H35F 109.5
H35E C35B H35F 109.5
C37B C36B C38B 109.4(2)
C37B C36B Si1B 111.4(2)
C38B C36B Si1B 111.57(19)
C37B C36B H36B 108.1
C38B C36B H36B 108.1
Si1B C36B H36B 108.1
C36B C37B H37D 109.5
C36B C37B H37E 109.5
H37D C37B H37E 109.5
C36B C37B H37F 109.5
H37D C37B H37F 109.5
H37E C37B H37F 109.5
C36B C38B H38D 109.5
C36B C38B H38E 109.5
H38D C38B H38E 109.5
C36B C38B H38F 109.5
H38D C38B H38F 109.5
H38E C38B H38F 109.5
C32B Si1B C36B 106.04(11)
C32B Si1B C33B 104.23(11)
C36B Si1B C33B 112.06(13)
C32B Si1B C39' 103.5(3)
C36B Si1B C39' 124.7(4)
C33B Si1B C39' 104.3(4)
C32B Si1B C39B 109.36(15)
C36B Si1B C39B 107.20(15)
C33B Si1B C39B 117.37(15)
C40B C39B C41B 108.3(4)
C40B C39B Si1B 113.2(3)
C41B C39B Si1B 111.6(3)
C40B C39B H39B 107.9
C41B C39B H39B 107.9
Si1B C39B H39B 107.9
C39B C40B H40D 109.5
C39B C40B H40E 109.5
H40D C40B H40E 109.5
C39B C40B H40F 109.5
H40D C40B H40F 109.5
H40E C40B H40F 109.5
C39B C41B H41D 109.5
C39B C41B H41E 109.5
H41D C41B H41E 109.5
C39B C41B H41F 109.5
H41D C41B H41F 109.5
H41E C41B H41F 109.5
C40' C39' C41' 111.4(7)
C40' C39' Si1B 114.5(6)
C41' C39' Si1B 112.3(6)
C40' C39' H39' 105.9
C41' C39' H39' 105.9
Si1B C39' H39' 105.9
C39' C40' H40G 109.5
C39' C40' H40H 109.5
H40G C40' H40H 109.5
C39' C40' H40I 109.5
H40G C40' H40I 109.5
H40H C40' H40I 109.5
C39' C41' H41G 109.5
C39' C41' H41H 109.5
H41G C41' H41H 109.5
C39' C41' H41I 109.5
H41G C41' H41I 109.5
H41H C41' H41I 109.5
C43B C42B C19B 173.7(2)
C42B C43B Si2B 177.4(2)
C45B C44B C46B 116.3(4)
C45B C44B Si2B 114.3(4)
C46B C44B Si2B 112.8(3)
C45B C44B H44B 103.8
C46B C44B H44B 103.8
Si2B C44B H44B 103.8
C44B C45B H45D 109.5
C44B C45B H45E 109.5
H45D C45B H45E 109.5
C44B C45B H45F 109.5
H45D C45B H45F 109.5
H45E C45B H45F 109.5
C44B C46B H46D 109.5
C44B C46B H46E 109.5
H46D C46B H46E 109.5
C44B C46B H46F 109.5
H46D C46B H46F 109.5
H46E C46B H46F 109.5
C45' C44' C46' 114.9(7)
C45' C44' Si2B 130.8(7)
C46' C44' Si2B 111.0(8)
C45' C44' H44' 95.9
C46' C44' H44' 95.9
Si2B C44' H44' 95.9
C44' C45' H45G 109.5
C44' C45' H45H 109.5
H45G C45' H45H 109.5
C44' C45' H45I 109.5
H45G C45' H45I 109.5
H45H C45' H45I 109.5
C44' C46' H46G 109.5
C44' C46' H46H 109.5
H46G C46' H46H 109.5
C44' C46' H46I 109.5
H46G C46' H46I 109.5
H46H C46' H46I 109.5
C49B C47B C48B 109.7(3)
C49B C47B Si2B 114.90(19)
C48B C47B Si2B 110.8(2)
C49B C47B H47B 107.0
C48B C47B H47B 107.0
Si2B C47B H47B 107.0
C47B C48B H48D 109.5
C47B C48B H48E 109.5
H48D C48B H48E 109.5
C47B C48B H48F 109.5
H48D C48B H48F 109.5
H48E C48B H48F 109.5
C47B C49B H49G 109.5
C47B C49B H49H 109.5
H49G C49B H49H 109.5
C47B C49B H49I 109.5
H49G C49B H49I 109.5
H49H C49B H49I 109.5
C52B C50B C51B 108.9(4)
C52B C50B Si2B 113.2(5)
C51B C50B Si2B 114.7(5)
C52B C50B H50B 106.5
C51B C50B H50B 106.5
Si2B C50B H50B 106.5
C50B C51B H51D 109.5
C50B C51B H51E 109.5
H51D C51B H51E 109.5
C50B C51B H51F 109.5
H51D C51B H51F 109.5
H51E C51B H51F 109.5
C50B C52B H52D 109.5
C50B C52B H52E 109.5
H52D C52B H52E 109.5
C50B C52B H52F 109.5
H52D C52B H52F 109.5
H52E C52B H52F 109.5
C52' C50' C51' 108.2(7)
C52' C50' Si2B 116.7(12)
C51' C50' Si2B 111.4(12)
C52' C50' H50' 106.7
C51' C50' H50' 106.7
Si2B C50' H50' 106.7
C50' C51' H51G 109.5
C50' C51' H51H 109.5
H51G C51' H51H 109.5
C50' C51' H51I 109.5
H51G C51' H51I 109.5
H51H C51' H51I 109.5
C50' C52' H52G 109.5
C50' C52' H52H 109.5
H52G C52' H52H 109.5
C50' C52' H52I 109.5
H52G C52' H52I 109.5
H52H C52' H52I 109.5

loop_
_geom_bond_atom_site_label_1
_geom_bond_atom_site_label_2
_geom_bond_distance
Si1A C32A 1.840(2)
Si1A C39A 1.886(2)
Si1A C36A 1.889(2)
Si1A C33A 1.892(2)
Si2A C43A 1.841(2)
Si2A C47A 1.889(3)
Si2A C50A 1.890(3)
Si2A C44A 1.895(2)
S1A C22A 1.735(2)
S1A C1A 1.761(2)
S2A C21A 1.730(2)
S2A C20A 1.758(2)
S3A C9A 1.733(2)
S3A C8A 1.763(2)
S4A C11A 1.751(2)
S4A C10A 1.757(2)
S5A C12A 1.736(2)
S5A C13A 1.763(2)
C1A C2A 1.375(3)
C1A C9A 1.430(3)
C2A C31A 1.424(3)
C2A C3A 1.470(3)
C3A C8A 1.402(3)
C3A C4A 1.402(3)
C4A C5A 1.392(3)
C4A H4A 0.9500
C5A C6A 1.392(3)
C5A C23A 1.530(3)
C6A C7A 1.382(3)
C6A H6A 0.9500
C7A C8A 1.382(3)
C7A H7A 0.9500
C9A C10A 1.376(3)
C10A C22A 1.414(3)
C11A C12A 1.377(3)
C11A C21A 1.422(3)
C12A C20A 1.425(3)
C13A C14A 1.392(3)
C13A C18A 1.408(3)
C14A C15A 1.382(3)
C14A H14A 0.9500
C15A C16A 1.396(3)
C15A H15A 0.9500
C16A C17A 1.394(3)
C16A C27A 1.535(3)
C17A C18A 1.402(3)
C17A H17A 0.9500
C18A C19A 1.459(3)
C19A C20A 1.376(3)
C19A C42A 1.428(3)
C21A C22A 1.370(3)
C23A C26A 1.525(4)
C23A C24A 1.526(4)
C23A C25A 1.537(4)
C24A H24A 0.9800
C24A H24B 0.9800
C24A H24C 0.9800
C25A H25A 0.9800
C25A H25B 0.9800
C25A H25C 0.9800
C26A H26A 0.9800
C26A H26B 0.9800
C26A H26C 0.9800
C27A C30A 1.531(4)
C27A C29A 1.532(3)
C27A C28A 1.539(3)
C28A H28A 0.9800
C28A H28B 0.9800
C28A H28C 0.9800
C29A H29A 0.9800
C29A H29B 0.9800
C29A H29C 0.9800
C30A H30A 0.9800
C30A H30B 0.9800
C30A H30C 0.9800
C31A C32A 1.212(3)
C33A C35A 1.532(4)
C33A C34A 1.532(3)
C33A H33A 1.0000
C34A H34A 0.9800
C34A H34B 0.9800
C34A H34C 0.9800
C35A H35A 0.9800
C35A H35B 0.9800
C35A H35C 0.9800
C36A C37A 1.539(4)
C36A C38A 1.541(4)
C36A H36A 1.0000
C37A H37A 0.9800
C37A H37B 0.9800
C37A H37C 0.9800
C38A H38A 0.9800
C38A H38B 0.9800
C38A H38C 0.9800
C39A C40A 1.531(4)
C39A C41A 1.539(4)
C39A H39A 1.0000
C40A H40A 0.9800
C40A H40B 0.9800
C40A H40C 0.9800
C41A H41A 0.9800
C41A H41B 0.9800
C41A H41C 0.9800
C42A C43A 1.205(3)
C44A C45A 1.532(4)
C44A C46A 1.534(3)
C44A H44A 1.0000
C45A H45A 0.9800
C45A H45B 0.9800
C45A H45C 0.9800
C46A H46A 0.9800
C46A H46B 0.9800
C46A H46C 0.9800
C47A C48A 1.527(4)
C47A C49A 1.542(4)
C47A H47A 1.0000
C48A H48A 0.9800
C48A H48B 0.9800
C48A H48C 0.9800
C49A H49A 0.9800
C49A H49B 0.9800
C49A H49C 0.9800
C50A C52A 1.531(4)
C50A C51A 1.539(4)
C50A H50A 1.0000
C51A H51A 0.9800
C51A H51B 0.9800
C51A H51C 0.9800
C52A H52A 0.9800
C52A H52B 0.9800
C52A H52C 0.9800
Si2B C50B 1.796(7)
Si2B C44' 1.815(9)
Si2B C43B 1.849(2)
Si2B C47B 1.883(3)
Si2B C44B 1.958(4)
Si2B C50' 2.153(16)
S1B C22B 1.743(2)
S1B C1B 1.759(2)
S2B C21B 1.739(2)
S2B C20B 1.7651(19)
S3B C9B 1.735(2)
S3B C8B 1.761(2)
S4B C11B 1.750(2)
S4B C10B 1.750(2)
S5B C12B 1.7337(19)
S5B C13B 1.766(2)
C1B C2B 1.382(3)
C1B C9B 1.425(3)
C2B C31B 1.421(3)
C2B C3B 1.471(3)
C3B C8B 1.402(3)
C3B C4B 1.406(3)
C4B C5B 1.394(3)
C4B H4B 0.9500
C6B C7B 1.383(3)
C6B C5B 1.396(3)
C6B H6B 0.9500
C7B C8B 1.389(3)
C7B H7B 0.9500
C9B C10B 1.371(3)
C10B C22B 1.417(3)
C11B C12B 1.376(3)
C11B C21B 1.417(3)
C12B C20B 1.423(3)
C13B C14B 1.393(3)
C13B C18B 1.404(3)
C14B C15B 1.384(3)
C14B H14B 0.9500
C15B C16B 1.394(3)
C15B H15B 0.9500
C16B C17B 1.391(3)
C16B C27B 1.539(3)
C17B C18B 1.409(3)
C17B H17B 0.9500
C18B C19B 1.469(3)
C19B C20B 1.381(3)
C19B C42B 1.425(3)
C21B C22B 1.371(3)
C5B C23' 1.544(5)
C5B C23B 1.548(4)
C23B C26B 1.522(6)
C23B C24B 1.527(6)
C23B C25B 1.529(7)
C24B H24D 0.9800
C24B H24E 0.9800
C24B H24F 0.9800
C25B H25D 0.9800
C25B H25E 0.9800
C25B H25F 0.9800
C26B H26D 0.9800
C26B H26E 0.9800
C26B H26F 0.9800
C23' C26' 1.518(7)
C23' C24' 1.524(7)
C23' C25' 1.526(8)
C24' H24G 0.9800
C24' H24H 0.9800
C24' H24I 0.9800
C25' H25G 0.9800
C25' H25H 0.9800
C25' H25I 0.9800
C26' H26G 0.9800
C26' H26H 0.9800
C26' H26I 0.9800
C27B C30B 1.534(3)
C27B C28B 1.535(3)
C27B C29B 1.536(3)
C28B H28D 0.9800
C28B H28E 0.9800
C28B H28F 0.9800
C29B H29D 0.9800
C29B H29E 0.9800
C29B H29F 0.9800
C30B H30D 0.9800
C30B H30E 0.9800
C30B H30F 0.9800
C31B C32B 1.208(3)
C32B Si1B 1.839(2)
C33B C34B 1.531(4)
C33B C35B 1.532(4)
C33B Si1B 1.890(3)
C33B H33B 1.0000
C34B H34D 0.9800
C34B H34E 0.9800
C34B H34F 0.9800
C35B H35D 0.9800
C35B H35E 0.9800
C35B H35F 0.9800
C36B C37B 1.532(4)
C36B C38B 1.534(4)
C36B Si1B 1.883(3)
C36B H36B 1.0000
C37B H37D 0.9800
C37B H37E 0.9800
C37B H37F 0.9800
C38B H38D 0.9800
C38B H38E 0.9800
C38B H38F 0.9800
Si1B C39' 1.896(5)
Si1B C39B 1.908(3)
C39B C40B 1.536(5)
C39B C41B 1.546(5)
C39B H39B 1.0000
C40B H40D 0.9800
C40B H40E 0.9800
C40B H40F 0.9800
C41B H41D 0.9800
C41B H41E 0.9800
C41B H41F 0.9800
C39' C40' 1.527(6)
C39' C41' 1.534(6)
C39' H39' 1.0000
C40' H40G 0.9800
C40' H40H 0.9800
C40' H40I 0.9800
C41' H41G 0.9800
C41' H41H 0.9800
C41' H41I 0.9800
C42B C43B 1.204(3)
C44B C45B 1.364(6)
C44B C46B 1.540(4)
C44B H44B 1.0000
C45B H45D 0.9800
C45B H45E 0.9800
C45B H45F 0.9800
C46B H46D 0.9800
C46B H46E 0.9800
C46B H46F 0.9800
C44' C45' 1.366(7)
C44' C46' 1.545(6)
C44' H44' 1.0000
C45' H45G 0.9800
C45' H45H 0.9800
C45' H45I 0.9800
C46' H46G 0.9800
C46' H46H 0.9800
C46' H46I 0.9800
C47B C49B 1.518(4)
C47B C48B 1.535(4)
C47B H47B 1.0000
C48B H48D 0.9800
C48B H48E 0.9800
C48B H48F 0.9800
C49B H49G 0.9800
C49B H49H 0.9800
C49B H49I 0.9800
C50B C52B 1.528(6)
C50B C51B 1.548(5)
C50B H50B 1.0000
C51B H51D 0.9800
C51B H51E 0.9800
C51B H51F 0.9800
C52B H52D 0.9800
C52B H52E 0.9800
C52B H52F 0.9800
C50' C52' 1.528(7)
C50' C51' 1.549(6)
C50' H50' 1.0000
C51' H51G 0.9800
C51' H51H 0.9800
C51' H51I 0.9800
C52' H52G 0.9800
C52' H52H 0.9800
C52' H52I 0.9800

loop_
_geom_torsion_atom_site_label_1
_geom_torsion_atom_site_label_2
_geom_torsion_atom_site_label_3
_geom_torsion_atom_site_label_4
_geom_torsion
C22A S1A C1A C2A 178.54(18)
C22A S1A C1A C9A -1.58(16)
C9A C1A C2A C31A 178.5(2)
S1A C1A C2A C31A -1.6(3)
C9A C1A C2A C3A -3.1(3)
S1A C1A C2A C3A 176.72(15)
C1A C2A C3A C8A -1.1(3)
C31A C2A C3A C8A 177.2(2)
C1A C2A C3A C4A 178.9(2)
C31A C2A C3A C4A -2.8(3)
C8A C3A C4A C5A -0.7(3)
C2A C3A C4A C5A 179.3(2)
C3A C4A C5A C6A -1.8(3)
C3A C4A C5A C23A 177.0(2)
C4A C5A C6A C7A 2.3(4)
C23A C5A C6A C7A -176.4(2)
C5A C6A C7A C8A -0.4(4)
C6A C7A C8A C3A -2.2(4)
C6A C7A C8A S3A 176.2(2)
C4A C3A C8A C7A 2.7(3)
C2A C3A C8A C7A -177.3(2)
C4A C3A C8A S3A -175.51(16)
C2A C3A C8A S3A 4.5(3)
C9A S3A C8A C7A 178.24(18)
C9A S3A C8A C3A -3.5(2)
C2A C1A C9A C10A -177.7(2)
S1A C1A C9A C10A 2.5(2)
C2A C1A C9A S3A 3.6(3)
S1A C1A C9A S3A -176.25(11)
C8A S3A C9A C10A -178.88(18)
C8A S3A C9A C1A -0.3(2)
C1A C9A C10A C22A -2.3(3)
S3A C9A C10A C22A 176.42(15)
C1A C9A C10A S4A -179.91(16)
S3A C9A C10A S4A -1.2(3)
C11A S4A C10A C9A 177.1(2)
C11A S4A C10A C22A -0.60(16)
C10A S4A C11A C12A -177.7(2)
C10A S4A C11A C21A -0.54(15)
C21A C11A C12A C20A -2.5(2)
S4A C11A C12A C20A 174.58(16)
C21A C11A C12A S5A 177.21(15)
S4A C11A C12A S5A -5.7(3)
C13A S5A C12A C11A 175.66(17)
C13A S5A C12A C20A -4.63(18)
C12A S5A C13A C14A -178.12(15)
C12A S5A C13A C18A 3.19(19)
C18A C13A C14A C15A -0.9(3)
S5A C13A C14A C15A -179.69(16)
C13A C14A C15A C16A -0.3(3)
C14A C15A C16A C17A 1.1(3)
C14A C15A C16A C27A -174.67(19)
C15A C16A C17A C18A -0.7(3)
C27A C16A C17A C18A 175.12(19)
C16A C17A C18A C13A -0.5(3)
C16A C17A C18A C19A 179.71(19)
C14A C13A C18A C17A 1.3(3)
S5A C13A C18A C17A 179.94(15)
C14A C13A C18A C19A -178.92(18)
S5A C13A C18A C19A -0.3(3)
C17A C18A C19A C20A 177.82(19)
C13A C18A C19A C20A -1.9(3)
C17A C18A C19A C42A -2.8(3)
C13A C18A C19A C42A 177.45(19)
C42A C19A C20A C12A -179.21(19)
C18A C19A C20A C12A 0.2(3)
C42A C19A C20A S2A 1.8(3)
C18A C19A C20A S2A -178.73(15)
C11A C12A C20A C19A -176.65(19)
S5A C12A C20A C19A 3.6(3)
C11A C12A C20A S2A 2.4(2)
S5A C12A C20A S2A -177.36(10)
C21A S2A C20A C19A 177.83(17)
C21A S2A C20A C12A -1.26(15)
C12A C11A C21A C22A 179.37(17)
S4A C11A C21A C22A 1.6(2)
C12A C11A C21A S2A 1.6(2)
S4A C11A C21A S2A -176.20(10)
C20A S2A C21A C22A -177.3(2)
C20A S2A C21A C11A -0.13(15)
C11A C21A C22A C10A -2.1(3)
S2A C21A C22A C10A 175.03(17)
C11A C21A C22A S1A -178.81(17)
S2A C21A C22A S1A -1.7(4)
C9A C10A C22A C21A -176.49(18)
S4A C10A C22A C21A 1.7(2)
C9A C10A C22A S1A 1.0(2)
S4A C10A C22A S1A 179.19(10)
C1A S1A C22A C21A 177.1(2)
C1A S1A C22A C10A 0.35(16)
C6A C5A C23A C26A -1.5(4)
C4A C5A C23A C26A 179.8(3)
C6A C5A C23A C24A -123.9(3)
C4A C5A C23A C24A 57.4(3)
C6A C5A C23A C25A 117.6(3)
C4A C5A C23A C25A -61.1(3)
C17A C16A C27A C30A 37.3(3)
C15A C16A C27A C30A -147.1(2)
C17A C16A C27A C29A -83.0(3)
C15A C16A C27A C29A 92.6(3)
C17A C16A C27A C28A 157.9(2)
C15A C16A C27A C28A -26.5(3)
C32A Si1A C33A C35A -62.5(2)
C39A Si1A C33A C35A -178.18(17)
C36A Si1A C33A C35A 55.8(2)
C32A Si1A C33A C34A 171.28(18)
C39A Si1A C33A C34A 55.6(2)
C36A Si1A C33A C34A -70.5(2)
C32A Si1A C36A C37A -32.3(2)
C39A Si1A C36A C37A 86.4(2)
C33A Si1A C36A C37A -148.3(2)
C32A Si1A C36A C38A -158.30(18)
C39A Si1A C36A C38A -39.6(2)
C33A Si1A C36A C38A 85.7(2)
C32A Si1A C39A C40A -65.6(2)
C36A Si1A C39A C40A 174.83(18)
C33A Si1A C39A C40A 48.8(2)
C32A Si1A C39A C41A 58.3(2)
C36A Si1A C39A C41A -61.3(2)
C33A Si1A C39A C41A 172.72(18)
C43A Si2A C44A C45A 173.0(2)
C47A Si2A C44A C45A -69.5(2)
C50A Si2A C44A C45A 57.1(2)
C43A Si2A C44A C46A 45.3(2)
C47A Si2A C44A C46A 162.8(2)
C50A Si2A C44A C46A -70.6(2)
C43A Si2A C47A C48A 81.9(3)
C50A Si2A C47A C48A -164.5(2)
C44A Si2A C47A C48A -35.4(3)
C43A Si2A C47A C49A -150.49(19)
C50A Si2A C47A C49A -36.9(2)
C44A Si2A C47A C49A 92.2(2)
C43A Si2A C50A C52A 48.9(2)
C47A Si2A C50A C52A -66.9(2)
C44A Si2A C50A C52A 166.45(19)
C43A Si2A C50A C51A -74.6(2)
C47A Si2A C50A C51A 169.73(18)
C44A Si2A C50A C51A 43.0(2)
C22B S1B C1B C2B -177.96(18)
C22B S1B C1B C9B -0.09(16)
C9B C1B C2B C31B 179.3(2)
S1B C1B C2B C31B -3.1(3)
C9B C1B C2B C3B -2.9(3)
S1B C1B C2B C3B 174.67(15)
C1B C2B C3B C8B 4.6(3)
C31B C2B C3B C8B -177.6(2)
C1B C2B C3B C4B -174.5(2)
C31B C2B C3B C4B 3.3(3)
C8B C3B C4B C5B 0.1(3)
C2B C3B C4B C5B 179.3(2)
C5B C6B C7B C8B 0.7(4)
C6B C7B C8B C3B 0.3(4)
C6B C7B C8B S3B 177.72(19)
C4B C3B C8B C7B -0.7(3)
C2B C3B C8B C7B -179.8(2)
C4B C3B C8B S3B -177.85(16)
C2B C3B C8B S3B 3.0(3)
C9B S3B C8B C7B 173.06(18)
C9B S3B C8B C3B -9.6(2)
C2B C1B C9B C10B 177.1(2)
S1B C1B C9B C10B -0.6(2)
C2B C1B C9B S3B -6.4(3)
S1B C1B C9B S3B 175.85(12)
C8B S3B C9B C10B -172.85(18)
C8B S3B C9B C1B 11.1(2)
C1B C9B C10B C22B 1.3(3)
S3B C9B C10B C22B -175.15(15)
C1B C9B C10B S4B -178.40(16)
S3B C9B C10B S4B 5.2(3)
C11B S4B C10B C9B -179.4(2)
C11B S4B C10B C22B 0.90(16)
C10B S4B C11B C12B 180.0(2)
C10B S4B C11B C21B -0.94(15)
C21B C11B C12B C20B -0.9(2)
S4B C11B C12B C20B 178.15(16)
C21B C11B C12B S5B 176.52(14)
S4B C11B C12B S5B -4.4(3)
C13B S5B C12B C11B 174.85(17)
C13B S5B C12B C20B -7.95(18)
C12B S5B C13B C14B -175.12(15)
C12B S5B C13B C18B 6.43(19)
C18B C13B C14B C15B -2.0(3)
S5B C13B C14B C15B 179.47(16)
C13B C14B C15B C16B 0.7(3)
C14B C15B C16B C17B 0.8(3)
C14B C15B C16B C27B -174.86(19)
C15B C16B C17B C18B -1.0(3)
C27B C16B C17B C18B 174.54(19)
C14B C13B C18B C17B 1.7(3)
S5B C13B C18B C17B -179.91(15)
C14B C13B C18B C19B -178.97(19)
S5B C13B C18B C19B -0.6(3)
C16B C17B C18B C13B -0.2(3)
C16B C17B C18B C19B -179.53(19)
C13B C18B C19B C20B -5.4(3)
C17B C18B C19B C20B 173.92(19)
C13B C18B C19B C42B 174.46(19)
C17B C18B C19B C42B -6.3(3)
C42B C19B C20B C12B -176.16(19)
C18B C19B C20B C12B 3.7(3)
C42B C19B C20B S2B 4.0(3)
C18B C19B C20B S2B -176.15(15)
C11B C12B C20B C19B -178.48(19)
S5B C12B C20B C19B 4.0(3)
C11B C12B C20B S2B 1.4(2)
S5B C12B C20B S2B -176.15(11)
C21B S2B C20B C19B 178.73(18)
C21B S2B C20B C12B -1.12(15)
C12B C11B C21B C22B -179.97(17)
S4B C11B C21B C22B 0.8(2)
C12B C11B C21B S2B 0.1(2)
S4B C11B C21B S2B -179.20(10)
C20B S2B C21B C22B -179.3(2)
C20B S2B C21B C11B 0.61(15)
C11B C21B C22B C10B -0.1(2)
S2B C21B C22B C10B 179.88(17)
C11B C21B C22B S1B -178.79(17)
S2B C21B C22B S1B 1.2(4)
C9B C10B C22B C21B 179.63(18)
S4B C10B C22B C21B -0.6(2)
C9B C10B C22B S1B -1.3(2)
S4B C10B C22B S1B 178.41(10)
C1B S1B C22B C21B 179.5(2)
C1B S1B C22B C10B 0.77(15)
C3B C4B C5B C6B 0.9(3)
C3B C4B C5B C23' 169.4(4)
C3B C4B C5B C23B -173.7(3)
C7B C6B C5B C4B -1.2(4)
C7B C6B C5B C23' -169.8(4)
C7B C6B C5B C23B 173.2(3)
C4B C5B C23B C26B -135.9(4)
C6B C5B C23B C26B 49.8(6)
C4B C5B C23B C24B -15.6(6)
C6B C5B C23B C24B 170.1(4)
C4B C5B C23B C25B 104.6(4)
C6B C5B C23B C25B -69.7(4)
C4B C5B C23' C26' 176.9(5)
C6B C5B C23' C26' -14.9(8)
C4B C5B C23' C24' -60.9(7)
C6B C5B C23' C24' 107.3(6)
C4B C5B C23' C25' 58.1(6)
C6B C5B C23' C25' -133.7(5)
C17B C16B C27B C30B 32.3(3)
C15B C16B C27B C30B -152.3(2)
C17B C16B C27B C28B -88.0(2)
C15B C16B C27B C28B 87.4(2)
C17B C16B C27B C29B 152.5(2)
C15B C16B C27B C29B -32.0(3)
C37B C36B Si1B C32B 63.8(2)
C38B C36B Si1B C32B -58.8(2)
C37B C36B Si1B C33B -49.3(2)
C38B C36B Si1B C33B -171.87(18)
C37B C36B Si1B C39' -176.5(4)
C38B C36B Si1B C39' 60.9(4)
C37B C36B Si1B C39B -179.4(2)
C38B C36B Si1B C39B 58.0(2)
C34B C33B Si1B C32B -163.2(2)
C35B C33B Si1B C32B 69.1(2)
C34B C33B Si1B C36B -48.9(3)
C35B C33B Si1B C36B -176.69(18)
C34B C33B Si1B C39' 88.6(4)
C35B C33B Si1B C39' -39.2(4)
C34B C33B Si1B C39B 75.7(3)
C35B C33B Si1B C39B -52.0(3)
C32B Si1B C39' C40' 175.0(8)
C36B Si1B C39' C40' 54.2(10)
C33B Si1B C39' C40' -76.2(9)
C32B Si1B C39' C41' 46.6(8)
C36B Si1B C39' C41' -74.2(8)
C33B Si1B C39' C41' 155.4(7)
C43B Si2B C44' C45' -0.7(14)
C47B Si2B C44' C45' -131.9(11)
C50' Si2B C44' C45' 108.4(13)
C43B Si2B C44' C46' 157.4(8)
C47B Si2B C44' C46' 26.3(11)
C50' Si2B C44' C46' -93.4(10)
C50B Si2B C47B C49B -53.6(3)
C44' Si2B C47B C49B -158.5(5)
C43B Si2B C47B C49B 69.0(2)
C44B Si2B C47B C49B -179.1(2)
C50' Si2B C47B C49B -42.6(4)
C50B Si2B C47B C48B -178.7(3)
C44' Si2B C47B C48B 76.4(5)
C43B Si2B C47B C48B -56.1(2)
C44B Si2B C47B C48B 55.8(2)
C50' Si2B C47B C48B -167.8(4)
C43B Si2B C50B C52B -41.8(5)
C47B Si2B C50B C52B 80.6(4)
C44B Si2B C50B C52B -159.1(4)
C43B Si2B C50B C51B -167.6(5)
C47B Si2B C50B C51B -45.2(6)
C44B Si2B C50B C51B 75.1(5)
